data_4077346
loop_
_publ_author_name
'Dyson, Paul J.'
'Hearley, Andrew K.'
'Johnson, Brian F. G.'
'Khimyak, Tetyana'
'McIndoe, J. Scott'
'Langridge-Smith, Patrick R. R.'

_publ_section_title
;
 Mass Spectrometric Method for the Rapid Characterization of Transition
 Metal Carbonyl Cluster Reaction Mixtures
;
_journal_issue 19
_journal_name_full Organometallics
_journal_page_first 3970
_journal_paper_doi 10.1021/om0103005
_journal_volume 20
_journal_year 2001
_chemical_formula_sum 'C53 H30 Co N O16 P2 Ru5'
_chemical_formula_weight 1563.00
_chemical_name_systematic
;
 ?
;
_space_group_IT_number 19
_symmetry_cell_setting orthorhombic
_symmetry_space_group_name_Hall 'P 2ac 2ab'
_symmetry_space_group_name_H-M 'P 21 21 21'
_atom_sites_solution_hydrogens geom
_atom_sites_solution_primary direct
_atom_sites_solution_secondary difmap
_audit_creation_method SHELXL-97
_cell_angle_alpha 90.00
_cell_angle_beta 90.00
_cell_angle_gamma 90.00
_cell_formula_units_Z 4
_cell_length_a 15.1650(3)
_cell_length_b 17.1310(2)
_cell_length_c 20.9410(3)
_cell_measurement_reflns_used 29975
_cell_measurement_temperature 180(2)
_cell_measurement_theta_max 27.48
_cell_measurement_theta_min 2.91
_cell_volume 5440.30(15)
_computing_cell_refinement 'HKL Scalepack (Otwinowski & Minor 1997)''
_computing_data_collection
;
"Collect" data collection software, Nonius B.V., 1998.
;
_computing_data_reduction
;
"Collect" data collection software, Nonius B.V., 1998.
;
_computing_structure_refinement 'SHELXL-97 (Sheldrick, 1997)'
_computing_structure_solution SIR-97
_diffrn_ambient_temperature 180(2)
_diffrn_measured_fraction_theta_full 0.993
_diffrn_measured_fraction_theta_max 0.993
_diffrn_measurement_device_type 'Nonius KappaCCD'
_diffrn_measurement_method CCD
_diffrn_radiation_monochromator graphite
_diffrn_radiation_source 'fine-focus sealed tube'
_diffrn_radiation_type MoK\a
_diffrn_radiation_wavelength 0.71070
_diffrn_reflns_av_R_equivalents 0.0676
_diffrn_reflns_av_sigmaI/netI 0.0676
_diffrn_reflns_limit_h_max 19
_diffrn_reflns_limit_h_min -19
_diffrn_reflns_limit_k_max 22
_diffrn_reflns_limit_k_min -22
_diffrn_reflns_limit_l_max 27
_diffrn_reflns_limit_l_min -26
_diffrn_reflns_number 51546
_diffrn_reflns_theta_full 27.48
_diffrn_reflns_theta_max 27.48
_diffrn_reflns_theta_min 3.52
_exptl_absorpt_coefficient_mu 1.779
_exptl_absorpt_correction_T_max 0.934
_exptl_absorpt_correction_T_min 1.115
_exptl_absorpt_correction_type multi-scan
_exptl_crystal_colour red
_exptl_crystal_density_diffrn 1.908
_exptl_crystal_density_method 'not measured'
_exptl_crystal_description block
_exptl_crystal_F_000 3040
_exptl_crystal_size_max 0.16
_exptl_crystal_size_mid 0.13
_exptl_crystal_size_min 0.05
_refine_diff_density_max 0.498
_refine_diff_density_min -0.648
_refine_diff_density_rms 0.100
_refine_ls_abs_structure_details 'Flack H D (1983), Acta Cryst. A39, 876-881'
_refine_ls_abs_structure_Flack 0.010(16)
_refine_ls_extinction_method none
_refine_ls_goodness_of_fit_ref 1.009
_refine_ls_hydrogen_treatment mixed
_refine_ls_matrix_type full
_refine_ls_number_parameters 702
_refine_ls_number_reflns 12397
_refine_ls_number_restraints 0
_refine_ls_restrained_S_all 1.009
_refine_ls_R_factor_all 0.0541
_refine_ls_R_factor_gt 0.0350
_refine_ls_shift/su_max 0.022
_refine_ls_shift/su_mean 0.001
_refine_ls_structure_factor_coef Fsqd
_refine_ls_weighting_details 'calc w=1/[\s^2^(Fo^2^)+(0.0261P)^2^+0.0000P] where P=(Fo^2^+2Fc^2^)/3'
_refine_ls_weighting_scheme calc
_refine_ls_wR_factor_gt 0.0601
_refine_ls_wR_factor_ref 0.0658
_reflns_number_gt 10092
_reflns_number_total 12397
_reflns_threshold_expression >2sigma(I)
_cod_data_source_file om0103005.cif
_cod_data_source_block 1
_cod_depositor_comments
;
The following automatic conversions were performed:

'_exptl_absorpt_correction_type' value 'multiscan' changed to
'multi-scan' according to
/home/saulius/struct/CIF-dictionaries/cif_core.dic dictionary named
'cif_core.dic' version 2.4.2 from 2011-04-26.

Automatic conversion script
Id: cif_fix_values 1715 2011-07-08 13:25:40Z adriana 

The following automatic conversions were performed:

'_symmetry_cell_setting' tag value 'orthorombic' was replaced with
'orthorhombic' value as specified in the replacement file
'/home/robertas/cod-tools/perl-scripts/inputs/replacement_values.lst'.

Automatic conversion script
Id: cif_fix_values 3143 2015-03-26 13:38:13Z robertas 
;
_cod_original_sg_symbol_H-M P2(1)2(1)2(1)
_cod_database_code 4077346

loop_
_symmetry_equiv_pos_as_xyz
'x, y, z'
'-x+1/2, -y, z+1/2'
'x+1/2, -y+1/2, -z'
'-x, y+1/2, -z+1/2'

loop_
_atom_site_label
_atom_site_type_symbol
_atom_site_fract_x
_atom_site_fract_y
_atom_site_fract_z
_atom_site_U_iso_or_equiv
_atom_site_adp_type
_atom_site_occupancy
_atom_site_symmetry_multiplicity
_atom_site_calc_flag
_atom_site_refinement_flags
_atom_site_disorder_assembly
_atom_site_disorder_group
Co1 Co 0.49639(4) 0.41011(3) 0.66678(3) 0.02741(14) Uani 1 1 d . A .
Ru1 Ru 0.34637(2) 0.34873(2) 0.706375(17) 0.02911(9) Uani 1 1 d . A .
Ru2 Ru 0.36767(2) 0.225431(19) 0.609579(17) 0.03026(9) Uani 1 1 d . . .
Ru3 Ru 0.52636(2) 0.30096(2) 0.566131(18) 0.02920(9) Uani 1 1 d . A .
Ru4 Ru 0.36454(2) 0.385071(19) 0.570623(17) 0.02868(9) Uani 1 1 d . A .
Ru5 Ru 0.51146(2) 0.260245(18) 0.698461(16) 0.02760(8) Uani 1 1 d . A .
N1 N 0.0141(2) 0.25627(19) 0.91548(16) 0.0331(9) Uani 1 1 d . . .
P1 P -0.02186(8) 0.33340(6) 0.88335(5) 0.0285(3) Uani 1 1 d . . .
P2 P -0.00928(8) 0.16600(6) 0.91390(5) 0.0292(3) Uani 1 1 d . . .
O1 O 0.6397(2) 0.37790(17) 0.75479(15) 0.0389(8) Uani 1 1 d . . .
O2 O 0.6683(2) 0.15556(18) 0.67581(16) 0.0450(9) Uani 1 1 d . . .
O3 O 0.5030(2) 0.2001(2) 0.83457(16) 0.0514(9) Uani 1 1 d . . .
O4 O 0.4075(2) 0.50076(19) 0.76662(17) 0.0457(9) Uani 1 1 d . . .
O5 O 0.5986(3) 0.5539(2) 0.65831(18) 0.0578(11) Uani 1 1 d . . .
O6 O 0.1645(2) 0.4181(2) 0.72331(18) 0.0565(10) Uani 1 1 d . . .
O7 O 0.3236(3) 0.2799(2) 0.83779(19) 0.0700(12) Uani 1 1 d . . .
O8 O 0.3728(3) 0.1293(2) 0.48717(18) 0.0657(11) Uani 1 1 d . . .
O10 O 0.3945(3) 0.0833(2) 0.69462(18) 0.0581(10) Uani 1 1 d . . .
O11 O 0.5194(3) 0.3578(3) 0.42855(18) 0.0776(13) Uani 1 1 d . . .
O12 O 0.7034(3) 0.3792(2) 0.58828(19) 0.0671(12) Uani 1 1 d . . .
O13 O 0.6026(3) 0.1439(2) 0.5271(2) 0.0621(11) Uani 1 1 d . . .
O14 O 0.3005(2) 0.3176(2) 0.44438(17) 0.0555(10) Uani 1 1 d . . .
O15 O 0.1803(2) 0.4529(2) 0.58493(17) 0.0506(10) Uani 1 1 d . . .
O16 O 0.4455(2) 0.5397(2) 0.52869(18) 0.0551(10) Uani 1 1 d . . .
C1 C 0.5806(3) 0.3593(2) 0.7233(2) 0.0302(10) Uani 1 1 d . . .
C2 C 0.6081(3) 0.1954(3) 0.6846(2) 0.0336(11) Uani 1 1 d . . .
C3 C 0.5035(3) 0.2230(2) 0.7833(2) 0.0367(11) Uani 1 1 d . . .
C4 C 0.4134(3) 0.4476(3) 0.7321(2) 0.0344(11) Uani 1 1 d . . .
C5 C 0.5581(3) 0.4985(3) 0.6610(2) 0.0363(11) Uani 1 1 d . . .
C6 C 0.2319(3) 0.3924(3) 0.7168(2) 0.0375(11) Uani 1 1 d . . .
C7 C 0.3340(3) 0.3056(3) 0.7879(3) 0.0444(12) Uani 1 1 d . . .
C8 C 0.3694(3) 0.1662(3) 0.5326(2) 0.0437(12) Uani 1 1 d . . .
C10 C 0.3947(3) 0.1403(3) 0.6649(2) 0.0412(12) Uani 1 1 d . . .
C11 C 0.5191(4) 0.3368(3) 0.4805(3) 0.0502(14) Uani 1 1 d . . .
C12 C 0.6349(4) 0.3535(3) 0.5817(2) 0.0436(12) Uani 1 1 d . . .
C13 C 0.5739(3) 0.2019(3) 0.5422(2) 0.0411(12) Uani 1 1 d . . .
C14 C 0.3268(3) 0.3426(3) 0.4917(2) 0.0372(11) Uani 1 1 d . . .
C15 C 0.2505(3) 0.4276(3) 0.5829(2) 0.0354(11) Uani 1 1 d . . .
C16 C 0.4155(3) 0.4828(3) 0.5461(2) 0.0394(12) Uani 1 1 d . . .
C17 C -0.1085(3) 0.3775(2) 0.9295(2) 0.0381(11) Uani 1 1 d . . .
C18 C -0.1236(3) 0.3513(3) 0.9908(2) 0.0454(13) Uani 1 1 d . . .
H18 H -0.0892 0.3097 1.0075 0.054 Uiso 1 1 calc R . .
C19 C -0.1890(4) 0.3854(4) 1.0286(3) 0.0676(19) Uani 1 1 d . . .
H19 H -0.2002 0.3663 1.0704 0.081 Uiso 1 1 calc R . .
C20 C -0.2368(4) 0.4464(4) 1.0049(4) 0.079(2) Uani 1 1 d . . .
H20 H -0.2805 0.4703 1.0309 0.095 Uiso 1 1 calc R . .
C21 C -0.2225(4) 0.4737(4) 0.9443(4) 0.075(2) Uani 1 1 d . . .
H21 H -0.2564 0.5162 0.9285 0.090 Uiso 1 1 calc R . .
C22 C -0.1586(4) 0.4396(3) 0.9059(3) 0.0567(16) Uani 1 1 d . . .
H22 H -0.1489 0.4583 0.8638 0.068 Uiso 1 1 calc R . .
C23 C -0.0619(3) 0.3181(2) 0.8034(2) 0.0302(10) Uani 1 1 d . . .
C24 C -0.1509(3) 0.3093(2) 0.7896(2) 0.0367(11) Uani 1 1 d . . .
H24 H -0.1941 0.3175 0.8217 0.044 Uiso 1 1 calc R . .
C25 C -0.1755(4) 0.2885(3) 0.7287(3) 0.0510(14) Uani 1 1 d . . .
H25 H -0.2363 0.2826 0.7190 0.061 Uiso 1 1 calc R . .
C26 C -0.1145(4) 0.2762(3) 0.6817(3) 0.0590(16) Uani 1 1 d . . .
H26 H -0.1330 0.2625 0.6398 0.071 Uiso 1 1 calc R . .
C27 C -0.0264(4) 0.2836(3) 0.6951(3) 0.0656(17) Uani 1 1 d . . .
H27 H 0.0165 0.2742 0.6630 0.079 Uiso 1 1 calc R . .
C28 C -0.0007(4) 0.3051(3) 0.7563(2) 0.0455(13) Uani 1 1 d . . .
H28 H 0.0602 0.3110 0.7657 0.055 Uiso 1 1 calc R . .
C29 C 0.0701(3) 0.3999(2) 0.8793(2) 0.0299(10) Uani 1 1 d . . .
C30 C 0.0591(3) 0.4755(3) 0.8556(2) 0.0409(12) Uani 1 1 d . . .
H30 H 0.0031 0.4920 0.8402 0.049 Uiso 1 1 calc R . .
C31 C 0.1303(4) 0.5263(3) 0.8544(2) 0.0483(14) Uani 1 1 d . . .
H31 H 0.1233 0.5775 0.8378 0.058 Uiso 1 1 calc R . .
C32 C 0.2103(4) 0.5029(3) 0.8772(3) 0.0522(15) Uani 1 1 d . . .
H32 H 0.2586 0.5383 0.8764 0.063 Uiso 1 1 calc R . .
C33 C 0.2222(4) 0.4296(3) 0.9011(3) 0.0508(14) Uani 1 1 d . . .
H33 H 0.2784 0.4138 0.9164 0.061 Uiso 1 1 calc R . .
C34 C 0.1513(3) 0.3785(3) 0.9028(2) 0.0379(12) Uani 1 1 d . . .
H34 H 0.1590 0.3278 0.9204 0.045 Uiso 1 1 calc R . .
C35 C 0.0657(3) 0.1134(3) 0.8631(2) 0.0332(11) Uani 1 1 d . . .
C36 C 0.0589(4) 0.0333(3) 0.8564(3) 0.0556(15) Uani 1 1 d . . .
H36 H 0.0127 0.0056 0.8770 0.067 Uiso 1 1 calc R . .
C37 C 0.1196(5) -0.0059(3) 0.8196(3) 0.074(2) Uani 1 1 d . . .
H37 H 0.1147 -0.0609 0.8151 0.089 Uiso 1 1 calc R . .
C38 C 0.1867(4) 0.0322(4) 0.7895(3) 0.0708(19) Uani 1 1 d . . .
H38 H 0.2278 0.0042 0.7641 0.085 Uiso 1 1 calc R . .
C39 C 0.1940(4) 0.1115(4) 0.7964(3) 0.0642(16) Uani 1 1 d . . .
H39 H 0.2408 0.1386 0.7761 0.077 Uiso 1 1 calc R . .
C40 C 0.1337(3) 0.1518(3) 0.8328(2) 0.0481(13) Uani 1 1 d . . .
H40 H 0.1391 0.2068 0.8372 0.058 Uiso 1 1 calc R . .
C41 C 0.0055(3) 0.1297(2) 0.9934(2) 0.0295(10) Uani 1 1 d . . .
C42 C -0.0330(4) 0.0602(3) 1.0133(2) 0.0445(13) Uani 1 1 d . . .
H42 H -0.0713 0.0324 0.9855 0.053 Uiso 1 1 calc R . .
C43 C -0.0151(4) 0.0313(3) 1.0745(2) 0.0512(14) Uani 1 1 d . . .
H43 H -0.0411 -0.0163 1.0884 0.061 Uiso 1 1 calc R . .
C44 C 0.0395(3) 0.0714(3) 1.1139(2) 0.0444(13) Uani 1 1 d . . .
H44 H 0.0508 0.0519 1.1556 0.053 Uiso 1 1 calc R . .
C45 C 0.0788(3) 0.1400(3) 1.0946(2) 0.0421(12) Uani 1 1 d . . .
H45 H 0.1176 0.1672 1.1224 0.050 Uiso 1 1 calc R . .
C46 C 0.0612(3) 0.1689(3) 1.0342(2) 0.0391(12) Uani 1 1 d . . .
H46 H 0.0879 0.2163 1.0208 0.047 Uiso 1 1 calc R . .
C47 C -0.1197(3) 0.1431(2) 0.8889(2) 0.0320(10) Uani 1 1 d . . .
C48 C -0.1891(3) 0.1610(2) 0.9297(3) 0.0405(11) Uani 1 1 d . . .
H48 H -0.1778 0.1816 0.9710 0.049 Uiso 1 1 calc R . .
C49 C -0.2749(3) 0.1482(3) 0.9095(3) 0.0510(14) Uani 1 1 d . . .
H49 H -0.3227 0.1598 0.9373 0.061 Uiso 1 1 calc R . .
C50 C -0.2914(4) 0.1192(3) 0.8498(3) 0.0494(14) Uani 1 1 d . . .
H50 H -0.3506 0.1109 0.8366 0.059 Uiso 1 1 calc R . .
C51 C -0.2248(3) 0.1020(3) 0.8094(2) 0.0444(13) Uani 1 1 d . . .
H51 H -0.2371 0.0812 0.7683 0.053 Uiso 1 1 calc R . .
C52 C -0.1379(3) 0.1150(2) 0.8283(2) 0.0371(11) Uani 1 1 d . . .
H52 H -0.0909 0.1045 0.7995 0.044 Uiso 1 1 calc R . .
C100 C 0.4345(3) 0.3224(2) 0.6366(2) 0.0246(9) Uani 1 1 d . A .
O9 O 0.1727(6) 0.2131(5) 0.6449(4) 0.060(2) Uiso 0.50 1 d P A 1
C9 C 0.2469(9) 0.2192(7) 0.6345(6) 0.042(4) Uiso 0.50 1 d P A 1
O9 O 0.1681(6) 0.2334(5) 0.6177(5) 0.063(2) Uiso 0.50 1 d P A 2
C9 C 0.2437(9) 0.2299(8) 0.6137(7) 0.046(4) Uiso 0.50 1 d P A 2

loop_
_atom_site_aniso_label
_atom_site_aniso_U_11
_atom_site_aniso_U_22
_atom_site_aniso_U_33
_atom_site_aniso_U_23
_atom_site_aniso_U_13
_atom_site_aniso_U_12
Co1 0.0245(3) 0.0271(3) 0.0306(3) -0.0012(2) -0.0006(3) 0.0003(2)
Ru1 0.0239(2) 0.03128(18) 0.0322(2) -0.00214(16) 0.00588(16) 0.00255(14)
Ru2 0.0228(2) 0.02959(18) 0.0384(2) -0.00453(16) -0.00136(17) 0.00063(15)
Ru3 0.0236(2) 0.03379(19) 0.03023(19) -0.00213(16) 0.00361(17) 0.00567(15)
Ru4 0.0246(2) 0.03150(18) 0.02993(19) -0.00122(16) -0.00230(17) 0.00657(15)
Ru5 0.0237(2) 0.02777(17) 0.03134(19) 0.00139(15) -0.00122(16) 0.00400(14)
N1 0.035(2) 0.0281(19) 0.037(2) 0.0047(15) -0.0048(18) -0.0088(17)
P1 0.0269(6) 0.0270(6) 0.0317(6) -0.0023(5) 0.0018(5) -0.0030(5)
P2 0.0274(7) 0.0270(6) 0.0333(6) 0.0003(5) -0.0033(5) -0.0037(5)
O1 0.029(2) 0.0449(18) 0.0426(19) -0.0057(15) -0.0075(17) -0.0015(15)
O2 0.037(2) 0.0450(19) 0.053(2) 0.0028(17) 0.0019(17) 0.0135(17)
O3 0.051(2) 0.064(2) 0.039(2) 0.0169(17) 0.0010(19) 0.0028(18)
O4 0.043(2) 0.043(2) 0.051(2) -0.0207(18) 0.0032(17) 0.0041(16)
O5 0.064(3) 0.039(2) 0.071(3) -0.0012(18) 0.001(2) -0.0182(19)
O6 0.031(2) 0.067(2) 0.071(3) 0.005(2) 0.0178(19) 0.0191(18)
O7 0.076(3) 0.078(3) 0.056(2) 0.026(2) 0.030(2) 0.026(2)
O8 0.071(3) 0.075(3) 0.051(2) -0.025(2) -0.011(2) -0.002(2)
O10 0.080(3) 0.040(2) 0.054(2) 0.0066(19) 0.001(2) 0.0001(19)
O11 0.072(3) 0.123(4) 0.038(2) 0.016(2) 0.014(2) 0.043(3)
O12 0.038(2) 0.081(3) 0.083(3) -0.017(2) 0.019(2) -0.021(2)
O13 0.062(3) 0.039(2) 0.086(3) -0.018(2) 0.021(2) 0.0097(18)
O14 0.058(3) 0.069(2) 0.040(2) -0.0181(19) -0.0101(19) 0.0174(19)
O15 0.032(2) 0.064(2) 0.056(2) -0.0129(18) -0.0090(18) 0.0197(18)
O16 0.051(3) 0.050(2) 0.064(3) 0.023(2) -0.003(2) -0.0082(18)
C1 0.030(3) 0.030(2) 0.030(3) -0.003(2) 0.007(2) 0.0022(19)
C2 0.031(3) 0.028(2) 0.042(3) 0.003(2) -0.003(2) 0.001(2)
C3 0.034(3) 0.035(2) 0.041(3) 0.001(2) 0.003(2) 0.003(2)
C4 0.025(3) 0.037(3) 0.041(3) 0.007(2) -0.003(2) 0.006(2)
C5 0.036(3) 0.040(3) 0.033(3) -0.004(2) 0.000(2) 0.005(2)
C6 0.039(3) 0.037(3) 0.036(3) 0.000(2) 0.008(2) -0.001(2)
C7 0.040(3) 0.046(3) 0.047(3) 0.001(3) 0.012(3) 0.009(2)
C8 0.044(3) 0.042(3) 0.046(3) -0.009(2) -0.007(3) -0.001(2)
C10 0.052(3) 0.035(3) 0.037(3) -0.007(2) 0.003(2) 0.006(2)
C11 0.040(3) 0.068(3) 0.043(3) 0.002(3) 0.008(3) 0.023(3)
C12 0.039(3) 0.046(3) 0.046(3) -0.004(2) 0.012(3) -0.003(3)
C13 0.031(3) 0.046(3) 0.046(3) -0.004(2) 0.008(2) 0.003(2)
C14 0.032(3) 0.040(3) 0.039(3) -0.005(2) 0.000(2) 0.011(2)
C15 0.034(3) 0.038(3) 0.034(3) -0.007(2) -0.006(2) 0.002(2)
C16 0.037(3) 0.044(3) 0.037(3) 0.004(2) -0.006(2) 0.009(2)
C17 0.032(3) 0.034(3) 0.048(3) -0.012(2) 0.010(2) -0.006(2)
C18 0.041(3) 0.056(3) 0.040(3) -0.014(2) 0.008(2) -0.018(3)
C19 0.060(4) 0.090(5) 0.054(4) -0.035(4) 0.030(3) -0.032(4)
C20 0.047(4) 0.085(5) 0.104(6) -0.047(5) 0.027(4) -0.013(4)
C21 0.048(4) 0.063(4) 0.114(6) -0.024(4) 0.020(4) 0.012(3)
C22 0.043(4) 0.051(3) 0.076(4) -0.011(3) 0.017(3) 0.010(3)
C23 0.033(3) 0.023(2) 0.035(3) -0.001(2) 0.000(2) -0.0019(18)
C24 0.028(3) 0.036(2) 0.047(3) 0.008(2) -0.006(2) -0.003(2)
C25 0.047(4) 0.043(3) 0.064(4) 0.005(3) -0.019(3) -0.010(2)
C26 0.063(4) 0.059(3) 0.055(4) -0.021(3) -0.030(3) 0.010(3)
C27 0.057(4) 0.091(4) 0.048(3) -0.027(3) -0.006(3) 0.015(3)
C28 0.039(3) 0.062(3) 0.036(3) -0.011(2) -0.003(2) 0.003(3)
C29 0.034(3) 0.027(2) 0.029(2) -0.0059(19) 0.003(2) -0.0044(19)
C30 0.040(3) 0.037(3) 0.045(3) -0.005(2) 0.006(2) 0.001(2)
C31 0.056(4) 0.033(3) 0.056(3) 0.001(2) 0.008(3) -0.016(3)
C32 0.049(4) 0.046(3) 0.061(4) -0.008(3) 0.012(3) -0.025(3)
C33 0.038(3) 0.051(3) 0.063(4) -0.004(3) 0.001(3) -0.015(3)
C34 0.035(3) 0.037(3) 0.042(3) 0.000(2) 0.001(2) -0.005(2)
C35 0.033(3) 0.033(3) 0.033(3) 0.001(2) -0.005(2) 0.003(2)
C36 0.053(4) 0.039(3) 0.075(4) -0.013(3) 0.010(3) 0.001(3)
C37 0.073(5) 0.051(4) 0.099(5) -0.028(3) 0.010(4) 0.013(3)
C38 0.054(4) 0.083(5) 0.076(5) -0.036(4) 0.005(4) 0.024(4)
C39 0.039(3) 0.078(4) 0.075(4) -0.014(4) 0.013(3) 0.005(3)
C40 0.041(3) 0.048(3) 0.055(3) -0.003(3) 0.005(3) 0.007(3)
C41 0.029(3) 0.026(2) 0.033(2) 0.0008(18) -0.003(2) -0.0023(19)
C42 0.049(3) 0.037(3) 0.047(3) 0.003(2) -0.011(3) -0.012(2)
C43 0.061(4) 0.045(3) 0.047(3) 0.009(3) -0.009(3) -0.013(3)
C44 0.051(3) 0.048(3) 0.034(3) 0.006(2) -0.003(3) 0.007(3)
C45 0.044(3) 0.045(3) 0.037(3) 0.000(2) -0.011(2) -0.002(2)
C46 0.041(3) 0.033(3) 0.043(3) 0.002(2) -0.008(2) -0.004(2)
C47 0.030(3) 0.025(2) 0.041(3) 0.004(2) -0.008(2) -0.0052(19)
C48 0.031(3) 0.037(3) 0.054(3) -0.009(2) 0.001(3) -0.008(2)
C49 0.033(3) 0.040(3) 0.081(4) -0.007(3) -0.001(3) -0.002(2)
C50 0.033(3) 0.034(3) 0.081(4) 0.005(3) -0.021(3) 0.000(2)
C51 0.046(3) 0.042(3) 0.045(3) 0.002(2) -0.019(3) -0.003(2)
C52 0.040(3) 0.037(2) 0.034(3) 0.005(2) -0.004(2) 0.001(2)
C100 0.020(2) 0.026(2) 0.028(2) -0.0030(17) 0.0003(17) 0.0082(16)

loop_
_atom_type_symbol
_atom_type_description
_atom_type_scat_dispersion_real
_atom_type_scat_dispersion_imag
_atom_type_scat_source
C C 0.0033 0.0016 'International Tables Vol C Tables 4.2.6.8 and 6.1.1.4'
H H 0.0000 0.0000 'International Tables Vol C Tables 4.2.6.8 and 6.1.1.4'
O O 0.0106 0.0060 'International Tables Vol C Tables 4.2.6.8 and 6.1.1.4'
P P 0.1023 0.0942 'International Tables Vol C Tables 4.2.6.8 and 6.1.1.4'
N N 0.0061 0.0033 'International Tables Vol C Tables 4.2.6.8 and 6.1.1.4'
Ru Ru -1.2594 0.8363 'International Tables Vol C Tables 4.2.6.8 and 6.1.1.4'
Co Co 0.3494 0.9721 'International Tables Vol C Tables 4.2.6.8 and 6.1.1.4'

loop_
_geom_angle_atom_site_label_1
_geom_angle_atom_site_label_2
_geom_angle_atom_site_label_3
_geom_angle
C5 Co1 C100 156.5(2)
C5 Co1 C1 94.4(2)
C100 Co1 C1 100.06(18)
C5 Co1 C4 96.0(2)
C100 Co1 C4 100.10(19)
C1 Co1 C4 98.22(18)
C5 Co1 Ru1 144.23(15)
C100 Co1 Ru1 50.00(13)
C1 Co1 Ru1 101.32(13)
C4 Co1 Ru1 50.23(14)
C5 Co1 Ru5 142.21(15)
C100 Co1 Ru5 49.94(13)
C1 Co1 Ru5 50.26(13)
C4 Co1 Ru5 101.34(13)
Ru1 Co1 Ru5 67.136(17)
C5 Co1 Ru3 115.00(15)
C100 Co1 Ru3 46.21(13)
C1 Co1 Ru3 92.95(12)
C4 Co1 Ru3 146.06(14)
Ru1 Co1 Ru3 96.21(2)
Ru5 Co1 Ru3 62.512(15)
C5 Co1 Ru4 116.43(15)
C100 Co1 Ru4 45.33(13)
C1 Co1 Ru4 144.76(13)
C4 Co1 Ru4 95.23(14)
Ru1 Co1 Ru4 63.924(17)
Ru5 Co1 Ru4 95.195(19)
Ru3 Co1 Ru4 59.660(15)
C7 Ru1 C6 87.7(2)
C7 Ru1 C100 129.46(19)
C6 Ru1 C100 140.33(18)
C7 Ru1 C4 97.9(2)
C6 Ru1 C4 95.58(19)
C100 Ru1 C4 92.67(18)
C7 Ru1 Co1 122.07(16)
C6 Ru1 Co1 131.71(14)
C100 Ru1 Co1 45.20(12)
C4 Ru1 Co1 47.58(14)
C7 Ru1 Ru4 168.98(15)
C6 Ru1 Ru4 96.51(14)
C100 Ru1 Ru4 44.38(12)
C4 Ru1 Ru4 91.89(13)
Co1 Ru1 Ru4 61.865(16)
C7 Ru1 Ru5 86.16(15)
C6 Ru1 Ru5 171.48(14)
C100 Ru1 Ru5 44.17(12)
C4 Ru1 Ru5 91.08(13)
Co1 Ru1 Ru5 56.783(15)
Ru4 Ru1 Ru5 88.546(13)
C7 Ru1 Ru2 110.84(15)
C6 Ru1 Ru2 117.44(14)
C100 Ru1 Ru2 43.40(12)
C4 Ru1 Ru2 136.06(14)
Co1 Ru1 Ru2 88.565(17)
Ru4 Ru1 Ru2 58.203(11)
Ru5 Ru1 Ru2 59.773(12)
C9 Ru2 C8 94.3(4)
C9 Ru2 C9 14.4(5)
C8 Ru2 C9 102.4(4)
C9 Ru2 C10 102.6(4)
C8 Ru2 C10 96.0(2)
C9 Ru2 C10 89.8(4)
C9 Ru2 C100 116.9(4)
C8 Ru2 C100 131.7(2)
C9 Ru2 C100 116.7(4)
C10 Ru2 C100 110.50(19)
C9 Ru2 Ru4 87.6(4)
C8 Ru2 Ru4 105.58(15)
C9 Ru2 Ru4 96.7(4)
C10 Ru2 Ru4 155.49(15)
C100 Ru2 Ru4 45.77(12)
C9 Ru2 Ru3 146.1(4)
C8 Ru2 Ru3 87.72(16)
C9 Ru2 Ru3 156.1(4)
C10 Ru2 Ru3 110.87(16)
C100 Ru2 Ru3 45.74(12)
Ru4 Ru2 Ru3 59.542(12)
C9 Ru2 Ru5 134.9(4)
C8 Ru2 Ru5 129.50(16)
C9 Ru2 Ru5 123.6(4)
C10 Ru2 Ru5 67.03(15)
C100 Ru2 Ru5 44.23(12)
Ru4 Ru2 Ru5 89.937(13)
Ru3 Ru2 Ru5 59.140(12)
C9 Ru2 Ru1 80.2(4)
C8 Ru2 Ru1 164.99(15)
C9 Ru2 Ru1 75.3(4)
C10 Ru2 Ru1 98.84(14)
C100 Ru2 Ru1 43.51(12)
Ru4 Ru2 Ru1 60.511(12)
Ru3 Ru2 Ru1 89.248(14)
Ru5 Ru2 Ru1 59.877(12)
C11 Ru3 C12 93.4(2)
C11 Ru3 C13 93.5(2)
C12 Ru3 C13 98.0(2)
C11 Ru3 C100 125.38(19)
C12 Ru3 C100 112.17(18)
C13 Ru3 C100 126.94(19)
C11 Ru3 Ru4 79.50(15)
C12 Ru3 Ru4 120.01(15)
C13 Ru3 Ru4 141.54(15)
C100 Ru3 Ru4 45.88(11)
C11 Ru3 Co1 118.46(16)
C12 Ru3 Co1 72.63(14)
C13 Ru3 Co1 146.71(16)
C100 Ru3 Co1 41.18(12)
Ru4 Ru3 Co1 60.449(15)
C11 Ru3 Ru5 170.83(15)
C12 Ru3 Ru5 91.01(15)
C13 Ru3 Ru5 93.87(15)
C100 Ru3 Ru5 45.46(11)
Ru4 Ru3 Ru5 91.332(14)
Co1 Ru3 Ru5 55.454(14)
C11 Ru3 Ru2 113.29(17)
C12 Ru3 Ru2 151.72(14)
C13 Ru3 Ru2 89.94(14)
C100 Ru3 Ru2 44.72(12)
Ru4 Ru3 Ru2 59.783(12)
Co1 Ru3 Ru2 85.870(16)
Ru5 Ru3 Ru2 61.273(13)
C15 Ru4 C14 89.46(19)
C15 Ru4 C16 93.9(2)
C14 Ru4 C16 102.9(2)
C15 Ru4 C100 125.70(18)
C14 Ru4 C100 122.96(18)
C16 Ru4 C100 115.50(19)
C15 Ru4 Ru3 170.42(14)
C14 Ru4 Ru3 92.11(14)
C16 Ru4 Ru3 94.91(14)
C100 Ru4 Ru3 46.37(12)
C15 Ru4 Ru2 110.18(14)
C14 Ru4 Ru2 83.47(14)
C16 Ru4 Ru2 155.22(14)
C100 Ru4 Ru2 45.22(12)
Ru3 Ru4 Ru2 60.675(12)
C15 Ru4 Co1 118.91(13)
C14 Ru4 Co1 151.63(14)
C16 Ru4 Co1 77.06(14)
C100 Ru4 Co1 40.84(12)
Ru3 Ru4 Co1 59.891(15)
Ru2 Ru4 Co1 86.049(16)
C15 Ru4 Ru1 82.18(14)
C14 Ru4 Ru1 137.58(15)
C16 Ru4 Ru1 119.02(14)
C100 Ru4 Ru1 43.98(12)
Ru3 Ru4 Ru1 90.321(14)
Ru2 Ru4 Ru1 61.286(12)
Co1 Ru4 Ru1 54.211(15)
C2 Ru5 C3 89.7(2)
C2 Ru5 C100 131.45(18)
C3 Ru5 C100 137.29(18)
C2 Ru5 C1 97.45(18)
C3 Ru5 C1 94.21(18)
C100 Ru5 C1 91.23(17)
C2 Ru5 Co1 127.16(14)
C3 Ru5 Co1 123.65(13)
C100 Ru5 Co1 44.78(12)
C1 Ru5 Co1 46.57(13)
C2 Ru5 Ru3 86.13(14)
C3 Ru5 Ru3 174.32(13)
C100 Ru5 Ru3 45.99(12)
C1 Ru5 Ru3 90.20(12)
Co1 Ru5 Ru3 62.034(15)
C2 Ru5 Ru2 111.46(14)
C3 Ru5 Ru2 118.72(14)
C100 Ru5 Ru2 43.76(12)
C1 Ru5 Ru2 134.97(13)
Co1 Ru5 Ru2 88.516(17)
Ru3 Ru5 Ru2 59.587(12)
C2 Ru5 Ru1 171.78(14)
C3 Ru5 Ru1 93.82(14)
C100 Ru5 Ru1 43.82(12)
C1 Ru5 Ru1 89.68(12)
Co1 Ru5 Ru1 56.081(15)
Ru3 Ru5 Ru1 89.780(14)
Ru2 Ru5 Ru1 60.350(12)
P1 N1 P2 136.8(2)
N1 P1 C17 112.0(2)
N1 P1 C23 113.00(19)
C17 P1 C23 108.3(2)
N1 P1 C29 106.3(2)
C17 P1 C29 109.0(2)
C23 P1 C29 108.1(2)
N1 P2 C41 106.91(18)
N1 P2 C47 115.27(19)
C41 P2 C47 108.2(2)
N1 P2 C35 111.0(2)
C41 P2 C35 107.3(2)
C47 P2 C35 107.9(2)
O1 C1 Co1 137.0(4)
O1 C1 Ru5 139.8(4)
Co1 C1 Ru5 83.17(19)
O2 C2 Ru5 179.6(5)
O3 C3 Ru5 176.7(4)
O4 C4 Co1 137.3(4)
O4 C4 Ru1 140.5(4)
Co1 C4 Ru1 82.19(19)
O5 C5 Co1 178.5(5)
O6 C6 Ru1 179.5(5)
O7 C7 Ru1 177.8(5)
O8 C8 Ru2 177.7(5)
O10 C10 Ru2 166.2(5)
O11 C11 Ru3 176.5(5)
O12 C12 Ru3 173.7(4)
O13 C13 Ru3 178.7(5)
O14 C14 Ru4 177.2(4)
O15 C15 Ru4 174.3(4)
O16 C16 Ru4 176.8(4)
C18 C17 C22 119.1(5)
C18 C17 P1 119.0(4)
C22 C17 P1 121.8(4)
C17 C18 C19 120.6(6)
C17 C18 H18 119.7
C19 C18 H18 119.7
C20 C19 C18 119.4(6)
C20 C19 H19 120.3
C18 C19 H19 120.3
C19 C20 C21 120.9(6)
C19 C20 H20 119.5
C21 C20 H20 119.5
C20 C21 C22 120.1(7)
C20 C21 H21 119.9
C22 C21 H21 119.9
C21 C22 C17 119.8(6)
C21 C22 H22 120.1
C17 C22 H22 120.1
C28 C23 C24 119.4(5)
C28 C23 P1 117.6(3)
C24 C23 P1 122.5(4)
C25 C24 C23 119.0(5)
C25 C24 H24 120.5
C23 C24 H24 120.5
C26 C25 C24 121.6(5)
C26 C25 H25 119.2
C24 C25 H25 119.2
C25 C26 C27 119.8(5)
C25 C26 H26 120.1
C27 C26 H26 120.1
C26 C27 C28 119.2(5)
C26 C27 H27 120.4
C28 C27 H27 120.4
C23 C28 C27 121.0(5)
C23 C28 H28 119.5
C27 C28 H28 119.5
C34 C29 C30 118.8(4)
C34 C29 P1 120.5(3)
C30 C29 P1 120.6(4)
C31 C30 C29 119.7(5)
C31 C30 H30 120.2
C29 C30 H30 120.2
C32 C31 C30 120.1(5)
C32 C31 H31 119.9
C30 C31 H31 119.9
C31 C32 C33 121.1(5)
C31 C32 H32 119.4
C33 C32 H32 119.4
C32 C33 C34 119.2(5)
C32 C33 H33 120.4
C34 C33 H33 120.4
C29 C34 C33 121.1(5)
C29 C34 H34 119.5
C33 C34 H34 119.5
C40 C35 C36 118.8(5)
C40 C35 P2 120.4(4)
C36 C35 P2 120.7(4)
C37 C36 C35 119.5(6)
C37 C36 H36 120.3
C35 C36 H36 120.3
C38 C37 C36 121.6(6)
C38 C37 H37 119.2
C36 C37 H37 119.2
C37 C38 C39 119.1(6)
C37 C38 H38 120.4
C39 C38 H38 120.4
C38 C39 C40 120.1(6)
C38 C39 H39 119.9
C40 C39 H39 119.9
C35 C40 C39 120.8(5)
C35 C40 H40 119.6
C39 C40 H40 119.6
C46 C41 C42 119.3(4)
C46 C41 P2 119.0(3)
C42 C41 P2 121.5(3)
C41 C42 C43 119.7(5)
C41 C42 H42 120.2
C43 C42 H42 120.2
C44 C43 C42 119.8(5)
C44 C43 H43 120.1
C42 C43 H43 120.1
C43 C44 C45 121.1(5)
C43 C44 H44 119.4
C45 C44 H44 119.4
C44 C45 C46 119.3(5)
C44 C45 H45 120.3
C46 C45 H45 120.3
C41 C46 C45 120.8(4)
C41 C46 H46 119.6
C45 C46 H46 119.6
C52 C47 C48 119.4(4)
C52 C47 P2 121.9(4)
C48 C47 P2 118.5(3)
C49 C48 C47 119.2(5)
C49 C48 H48 120.4
C47 C48 H48 120.4
C50 C49 C48 120.6(5)
C50 C49 H49 119.7
C48 C49 H49 119.7
C51 C50 C49 121.0(5)
C51 C50 H50 119.5
C49 C50 H50 119.5
C50 C51 C52 119.6(5)
C50 C51 H51 120.2
C52 C51 H51 120.2
C47 C52 C51 120.2(5)
C47 C52 H52 119.9
C51 C52 H52 119.9
Co1 C100 Ru2 176.5(3)
Co1 C100 Ru1 84.79(16)
Ru2 C100 Ru1 93.09(17)
Co1 C100 Ru5 85.28(17)
Ru2 C100 Ru5 92.01(16)
Ru1 C100 Ru5 92.01(18)
Co1 C100 Ru4 93.83(17)
Ru2 C100 Ru4 89.01(17)
Ru1 C100 Ru4 91.64(16)
Ru5 C100 Ru4 176.2(2)
Co1 C100 Ru3 92.61(18)
Ru2 C100 Ru3 89.54(16)
Ru1 C100 Ru3 177.3(2)
Ru5 C100 Ru3 88.55(15)
Ru4 C100 Ru3 87.76(17)
O9 C9 Ru2 174.7(12)
O9 C9 Ru2 178.3(13)

loop_
_geom_bond_atom_site_label_1
_geom_bond_atom_site_label_2
_geom_bond_distance
Co1 C5 1.784(5)
Co1 C100 1.881(4)
Co1 C1 1.946(5)
Co1 C4 1.967(5)
Co1 Ru1 2.6399(7)
Co1 Ru5 2.6615(6)
Co1 Ru3 2.8539(6)
Co1 Ru4 2.8699(7)
Ru1 C7 1.870(5)
Ru1 C6 1.903(5)
Ru1 C100 2.031(4)
Ru1 C4 2.048(5)
Ru1 Ru4 2.9232(5)
Ru1 Ru5 2.9313(5)
Ru1 Ru2 2.9453(5)
Ru2 C9 1.884(14)
Ru2 C8 1.904(5)
Ru2 C9 1.907(14)
Ru2 C10 1.908(5)
Ru2 C100 2.026(4)
Ru2 Ru4 2.8543(5)
Ru2 Ru3 2.8798(5)
Ru2 Ru5 2.9282(5)
Ru3 C11 1.898(6)
Ru3 C12 1.904(5)
Ru3 C13 1.911(5)
Ru3 C100 2.062(4)
Ru3 Ru4 2.8472(5)
Ru3 Ru5 2.8665(5)
Ru4 C15 1.894(5)
Ru4 C14 1.895(5)
Ru4 C16 1.914(5)
Ru4 C100 2.045(4)
Ru5 C2 1.861(5)
Ru5 C3 1.893(5)
Ru5 C100 2.044(4)
Ru5 C1 2.061(5)
N1 P1 1.580(4)
N1 P2 1.587(3)
P1 C17 1.797(5)
P1 C23 1.801(5)
P1 C29 1.803(4)
P2 C41 1.792(4)
P2 C47 1.798(4)
P2 C35 1.799(5)
O1 C1 1.158(5)
O2 C2 1.155(5)
O3 C3 1.142(5)
O4 C4 1.166(5)
O5 C5 1.132(5)
O6 C6 1.121(5)
O7 C7 1.144(6)
O8 C8 1.144(5)
O10 C10 1.158(5)
O11 C11 1.147(6)
O12 C12 1.137(6)
O13 C13 1.130(5)
O14 C14 1.151(5)
O15 C15 1.150(5)
O16 C16 1.136(5)
C17 C18 1.379(7)
C17 C22 1.397(7)
C18 C19 1.397(7)
C18 H18 0.9500
C19 C20 1.365(9)
C19 H19 0.9500
C20 C21 1.371(9)
C20 H20 0.9500
C21 C22 1.389(7)
C21 H21 0.9500
C22 H22 0.9500
C23 C28 1.372(6)
C23 C24 1.388(6)
C24 C25 1.376(7)
C24 H24 0.9500
C25 C26 1.367(8)
C25 H25 0.9500
C26 C27 1.370(8)
C26 H26 0.9500
C27 C28 1.389(7)
C27 H27 0.9500
C28 H28 0.9500
C29 C34 1.376(6)
C29 C30 1.397(6)
C30 C31 1.388(7)
C30 H30 0.9500
C31 C32 1.364(7)
C31 H31 0.9500
C32 C33 1.364(7)
C32 H32 0.9500
C33 C34 1.387(6)
C33 H33 0.9500
C34 H34 0.9500
C35 C40 1.378(7)
C35 C36 1.384(7)
C36 C37 1.374(8)
C36 H36 0.9500
C37 C38 1.363(8)
C37 H37 0.9500
C38 C39 1.370(8)
C38 H38 0.9500
C39 C40 1.376(7)
C39 H39 0.9500
C40 H40 0.9500
C41 C46 1.377(6)
C41 C42 1.390(6)
C42 C43 1.401(7)
C42 H42 0.9500
C43 C44 1.356(7)
C43 H43 0.9500
C44 C45 1.380(7)
C44 H44 0.9500
C45 C46 1.382(6)
C45 H45 0.9500
C46 H46 0.9500
C47 C52 1.385(6)
C47 C48 1.390(6)
C48 C49 1.386(7)
C48 H48 0.9500
C49 C50 1.369(7)
C49 H49 0.9500
C50 C51 1.350(7)
C50 H50 0.9500
C51 C52 1.395(7)
C51 H51 0.9500
C52 H52 0.9500
O9 C9 1.151(14)
O9 C9 1.151(14)

loop_
_geom_torsion_atom_site_label_1
_geom_torsion_atom_site_label_2
_geom_torsion_atom_site_label_3
_geom_torsion_atom_site_label_4
_geom_torsion
C5 Co1 Ru1 C7 -92.2(3)
C100 Co1 Ru1 C7 115.8(2)
C1 Co1 Ru1 C7 22.1(2)
C4 Co1 Ru1 C7 -69.3(2)
Ru5 Co1 Ru1 C7 59.69(17)
Ru3 Co1 Ru1 C7 116.34(17)
Ru4 Co1 Ru1 C7 168.10(17)
C5 Co1 Ru1 C6 27.4(3)
C100 Co1 Ru1 C6 -124.6(3)
C1 Co1 Ru1 C6 141.7(2)
C4 Co1 Ru1 C6 50.4(3)
Ru5 Co1 Ru1 C6 179.31(19)
Ru3 Co1 Ru1 C6 -124.04(19)
Ru4 Co1 Ru1 C6 -72.28(19)
C5 Co1 Ru1 C100 152.0(3)
C1 Co1 Ru1 C100 -93.7(2)
C4 Co1 Ru1 C100 175.0(2)
Ru5 Co1 Ru1 C100 -56.08(16)
Ru3 Co1 Ru1 C100 0.57(16)
Ru4 Co1 Ru1 C100 52.33(16)
C5 Co1 Ru1 C4 -22.9(3)
C100 Co1 Ru1 C4 -175.0(2)
C1 Co1 Ru1 C4 91.3(2)
Ru5 Co1 Ru1 C4 128.95(17)
Ru3 Co1 Ru1 C4 -174.40(17)
Ru4 Co1 Ru1 C4 -122.64(16)
C5 Co1 Ru1 Ru4 99.7(3)
C100 Co1 Ru1 Ru4 -52.33(16)
C1 Co1 Ru1 Ru4 -146.04(13)
C4 Co1 Ru1 Ru4 122.64(16)
Ru5 Co1 Ru1 Ru4 -108.406(16)
Ru3 Co1 Ru1 Ru4 -51.758(15)
C5 Co1 Ru1 Ru5 -151.9(3)
C100 Co1 Ru1 Ru5 56.08(16)
C1 Co1 Ru1 Ru5 -37.63(13)
C4 Co1 Ru1 Ru5 -128.95(17)
Ru3 Co1 Ru1 Ru5 56.648(15)
Ru4 Co1 Ru1 Ru5 108.406(16)
C5 Co1 Ru1 Ru2 154.0(3)
C100 Co1 Ru1 Ru2 1.92(16)
C1 Co1 Ru1 Ru2 -91.79(13)
C4 Co1 Ru1 Ru2 176.89(16)
Ru5 Co1 Ru1 Ru2 -54.159(14)
Ru3 Co1 Ru1 Ru2 2.488(18)
Ru4 Co1 Ru1 Ru2 54.247(13)
C7 Ru1 Ru2 C9 85.9(5)
C6 Ru1 Ru2 C9 -12.6(4)
C100 Ru1 Ru2 C9 -148.1(5)
C4 Ru1 Ru2 C9 -146.8(5)
Co1 Ru1 Ru2 C9 -150.1(4)
Ru4 Ru1 Ru2 C9 -92.8(4)
Ru5 Ru1 Ru2 C9 158.2(4)
C7 Ru1 Ru2 C8 155.3(6)
C6 Ru1 Ru2 C8 56.7(6)
C100 Ru1 Ru2 C8 -78.8(6)
C4 Ru1 Ru2 C8 -77.5(6)
Co1 Ru1 Ru2 C8 -80.8(6)
Ru4 Ru1 Ru2 C8 -23.4(6)
Ru5 Ru1 Ru2 C8 -132.5(6)
C7 Ru1 Ru2 C9 72.1(4)
C6 Ru1 Ru2 C9 -26.5(4)
C100 Ru1 Ru2 C9 -162.0(4)
C4 Ru1 Ru2 C9 -160.6(4)
Co1 Ru1 Ru2 C9 -164.0(4)
Ru4 Ru1 Ru2 C9 -106.6(4)
Ru5 Ru1 Ru2 C9 144.3(4)
C7 Ru1 Ru2 C10 -15.4(2)
C6 Ru1 Ru2 C10 -114.0(2)
C100 Ru1 Ru2 C10 110.5(2)
C4 Ru1 Ru2 C10 111.9(2)
Co1 Ru1 Ru2 C10 108.56(16)
Ru4 Ru1 Ru2 C10 165.91(16)
Ru5 Ru1 Ru2 C10 56.85(16)
C7 Ru1 Ru2 C100 -126.0(2)
C6 Ru1 Ru2 C100 135.5(2)
C4 Ru1 Ru2 C100 1.3(2)
Co1 Ru1 Ru2 C100 -1.98(17)
Ru4 Ru1 Ru2 C100 55.37(17)
Ru5 Ru1 Ru2 C100 -53.70(17)
C7 Ru1 Ru2 Ru4 178.68(17)
C6 Ru1 Ru2 Ru4 80.12(15)
C100 Ru1 Ru2 Ru4 -55.37(17)
C4 Ru1 Ru2 Ru4 -54.04(17)
Co1 Ru1 Ru2 Ru4 -57.354(16)
Ru5 Ru1 Ru2 Ru4 -109.066(15)
C7 Ru1 Ru2 Ru3 -126.42(17)
C6 Ru1 Ru2 Ru3 135.03(15)
C100 Ru1 Ru2 Ru3 -0.47(17)
C4 Ru1 Ru2 Ru3 0.86(18)
Co1 Ru1 Ru2 Ru3 -2.452(17)
Ru4 Ru1 Ru2 Ru3 54.902(13)
Ru5 Ru1 Ru2 Ru3 -54.164(12)
C7 Ru1 Ru2 Ru5 -72.26(17)
C6 Ru1 Ru2 Ru5 -170.81(15)
C100 Ru1 Ru2 Ru5 53.70(17)
C4 Ru1 Ru2 Ru5 55.03(17)
Co1 Ru1 Ru2 Ru5 51.712(16)
Ru4 Ru1 Ru2 Ru5 109.066(15)
C5 Co1 Ru3 C11 -50.3(3)
C100 Co1 Ru3 C11 112.4(3)
C1 Co1 Ru3 C11 -146.5(2)
C4 Co1 Ru3 C11 104.0(3)
Ru1 Co1 Ru3 C11 111.77(19)
Ru5 Co1 Ru3 C11 171.95(19)
Ru4 Co1 Ru3 C11 56.94(19)
C5 Co1 Ru3 C12 34.0(2)
C100 Co1 Ru3 C12 -163.3(2)
C1 Co1 Ru3 C12 -62.2(2)
C4 Co1 Ru3 C12 -171.7(3)
Ru1 Co1 Ru3 C12 -163.93(16)
Ru5 Co1 Ru3 C12 -103.75(16)
Ru4 Co1 Ru3 C12 141.24(16)
C5 Co1 Ru3 C13 111.8(3)
C100 Co1 Ru3 C13 -85.5(3)
C1 Co1 Ru3 C13 15.6(3)
C4 Co1 Ru3 C13 -93.8(3)
Ru1 Co1 Ru3 C13 -86.1(3)
Ru5 Co1 Ru3 C13 -25.9(3)
Ru4 Co1 Ru3 C13 -141.0(3)
C5 Co1 Ru3 C100 -162.7(2)
C1 Co1 Ru3 C100 101.1(2)
C4 Co1 Ru3 C100 -8.3(3)
Ru1 Co1 Ru3 C100 -0.60(17)
Ru5 Co1 Ru3 C100 59.58(17)
Ru4 Co1 Ru3 C100 -55.43(17)
C5 Co1 Ru3 Ru4 -107.23(17)
C100 Co1 Ru3 Ru4 55.43(17)
C1 Co1 Ru3 Ru4 156.55(13)
C4 Co1 Ru3 Ru4 47.1(2)
Ru1 Co1 Ru3 Ru4 54.827(17)
Ru5 Co1 Ru3 Ru4 115.010(18)
C5 Co1 Ru3 Ru5 137.76(17)
C100 Co1 Ru3 Ru5 -59.58(17)
C1 Co1 Ru3 Ru5 41.54(13)
C4 Co1 Ru3 Ru5 -67.9(2)
Ru1 Co1 Ru3 Ru5 -60.184(17)
Ru4 Co1 Ru3 Ru5 -115.010(18)
C5 Co1 Ru3 Ru2 -164.61(17)
C100 Co1 Ru3 Ru2 -1.95(17)
C1 Co1 Ru3 Ru2 99.18(13)
C4 Co1 Ru3 Ru2 -10.3(2)
Ru1 Co1 Ru3 Ru2 -2.551(18)
Ru5 Co1 Ru3 Ru2 57.633(15)
Ru4 Co1 Ru3 Ru2 -57.378(13)
C9 Ru2 Ru3 C11 -46.0(7)
C8 Ru2 Ru3 C11 48.3(2)
C9 Ru2 Ru3 C11 -67.8(10)
C10 Ru2 Ru3 C11 143.8(2)
C100 Ru2 Ru3 C11 -117.5(2)
Ru4 Ru2 Ru3 C11 -61.30(16)
Ru5 Ru2 Ru3 C11 -171.78(16)
Ru1 Ru2 Ru3 C11 -117.01(16)
C9 Ru2 Ru3 C12 113.4(8)
C8 Ru2 Ru3 C12 -152.4(3)
C9 Ru2 Ru3 C12 91.5(10)
C10 Ru2 Ru3 C12 -56.9(3)
C100 Ru2 Ru3 C12 41.8(4)
Ru4 Ru2 Ru3 C12 98.0(3)
Ru5 Ru2 Ru3 C12 -12.5(3)
Ru1 Ru2 Ru3 C12 42.3(3)
C9 Ru2 Ru3 C13 -139.7(7)
C8 Ru2 Ru3 C13 -45.5(2)
C9 Ru2 Ru3 C13 -161.6(10)
C10 Ru2 Ru3 C13 50.0(2)
C100 Ru2 Ru3 C13 148.8(2)
Ru4 Ru2 Ru3 C13 -155.07(16)
Ru5 Ru2 Ru3 C13 94.45(15)
Ru1 Ru2 Ru3 C13 149.22(15)
C9 Ru2 Ru3 C100 71.5(7)
C8 Ru2 Ru3 C100 165.7(2)
C9 Ru2 Ru3 C100 49.6(10)
C10 Ru2 Ru3 C100 -98.7(2)
Ru4 Ru2 Ru3 C100 56.16(16)
Ru5 Ru2 Ru3 C100 -54.32(16)
Ru1 Ru2 Ru3 C100 0.45(16)
C9 Ru2 Ru3 Ru4 15.3(7)
C8 Ru2 Ru3 Ru4 109.59(15)
C9 Ru2 Ru3 Ru4 -6.5(10)
C10 Ru2 Ru3 Ru4 -154.89(15)
C100 Ru2 Ru3 Ru4 -56.16(16)
Ru5 Ru2 Ru3 Ru4 -110.481(14)
Ru1 Ru2 Ru3 Ru4 -55.709(13)
C9 Ru2 Ru3 Co1 73.3(7)
C8 Ru2 Ru3 Co1 167.57(15)
C9 Ru2 Ru3 Co1 51.4(10)
C10 Ru2 Ru3 Co1 -96.91(15)
C100 Ru2 Ru3 Co1 1.82(16)
Ru4 Ru2 Ru3 Co1 57.982(15)
Ru5 Ru2 Ru3 Co1 -52.499(15)
Ru1 Ru2 Ru3 Co1 2.273(16)
C9 Ru2 Ru3 Ru5 125.8(7)
C8 Ru2 Ru3 Ru5 -139.93(15)
C9 Ru2 Ru3 Ru5 103.9(10)
C10 Ru2 Ru3 Ru5 -44.41(15)
C100 Ru2 Ru3 Ru5 54.32(16)
Ru4 Ru2 Ru3 Ru5 110.481(14)
Ru1 Ru2 Ru3 Ru5 54.772(12)
C11 Ru3 Ru4 C15 143.0(8)
C12 Ru3 Ru4 C15 -129.2(8)
C13 Ru3 Ru4 C15 60.7(8)
C100 Ru3 Ru4 C15 -36.5(8)
Co1 Ru3 Ru4 C15 -85.5(8)
Ru5 Ru3 Ru4 C15 -37.2(8)
Ru2 Ru3 Ru4 C15 18.0(8)
C11 Ru3 Ru4 C14 43.7(2)
C12 Ru3 Ru4 C14 131.5(2)
C13 Ru3 Ru4 C14 -38.6(3)
C100 Ru3 Ru4 C14 -135.8(2)
Co1 Ru3 Ru4 C14 175.15(15)
Ru5 Ru3 Ru4 C14 -136.55(15)
Ru2 Ru3 Ru4 C14 -81.30(15)
C11 Ru3 Ru4 C16 -59.5(2)
C12 Ru3 Ru4 C16 28.3(2)
C13 Ru3 Ru4 C16 -141.8(3)
C100 Ru3 Ru4 C16 121.0(2)
Co1 Ru3 Ru4 C16 71.96(14)
Ru5 Ru3 Ru4 C16 120.26(14)
Ru2 Ru3 Ru4 C16 175.51(14)
C11 Ru3 Ru4 C100 179.5(2)
C12 Ru3 Ru4 C100 -92.7(2)
C13 Ru3 Ru4 C100 97.2(3)
Co1 Ru3 Ru4 C100 -49.05(16)
Ru5 Ru3 Ru4 C100 -0.75(16)
Ru2 Ru3 Ru4 C100 54.51(16)
C11 Ru3 Ru4 Ru2 124.98(18)
C12 Ru3 Ru4 Ru2 -147.19(17)
C13 Ru3 Ru4 Ru2 42.7(2)
C100 Ru3 Ru4 Ru2 -54.51(16)
Co1 Ru3 Ru4 Ru2 -103.556(18)
Ru5 Ru3 Ru4 Ru2 -55.256(13)
C11 Ru3 Ru4 Co1 -131.47(18)
C12 Ru3 Ru4 Co1 -43.63(17)
C13 Ru3 Ru4 Co1 146.2(2)
C100 Ru3 Ru4 Co1 49.05(16)
Ru5 Ru3 Ru4 Co1 48.300(16)
Ru2 Ru3 Ru4 Co1 103.556(18)
C11 Ru3 Ru4 Ru1 -178.68(18)
C12 Ru3 Ru4 Ru1 -90.84(17)
C13 Ru3 Ru4 Ru1 99.0(2)
C100 Ru3 Ru4 Ru1 1.84(16)
Co1 Ru3 Ru4 Ru1 -47.213(16)
Ru5 Ru3 Ru4 Ru1 1.087(14)
Ru2 Ru3 Ru4 Ru1 56.343(13)
C9 Ru2 Ru4 C15 11.6(4)
C8 Ru2 Ru4 C15 105.4(2)
C9 Ru2 Ru4 C15 0.5(4)
C10 Ru2 Ru4 C15 -103.9(4)
C100 Ru2 Ru4 C15 -120.7(2)
Ru3 Ru2 Ru4 C15 -176.86(14)
Ru5 Ru2 Ru4 C15 -123.33(14)
Ru1 Ru2 Ru4 C15 -68.49(14)
C9 Ru2 Ru4 C14 -75.4(4)
C8 Ru2 Ru4 C14 18.4(2)
C9 Ru2 Ru4 C14 -86.5(4)
C10 Ru2 Ru4 C14 169.1(4)
C100 Ru2 Ru4 C14 152.3(2)
Ru3 Ru2 Ru4 C14 96.14(14)
Ru5 Ru2 Ru4 C14 149.66(14)
Ru1 Ru2 Ru4 C14 -155.50(14)
C9 Ru2 Ru4 C16 177.8(5)
C8 Ru2 Ru4 C16 -88.5(4)
C9 Ru2 Ru4 C16 166.6(5)
C10 Ru2 Ru4 C16 62.2(5)
C100 Ru2 Ru4 C16 45.4(4)
Ru3 Ru2 Ru4 C16 -10.7(3)
Ru5 Ru2 Ru4 C16 42.8(3)
Ru1 Ru2 Ru4 C16 97.6(3)
C9 Ru2 Ru4 C100 132.4(4)
C8 Ru2 Ru4 C100 -133.9(2)
C9 Ru2 Ru4 C100 121.2(4)
C10 Ru2 Ru4 C100 16.8(4)
Ru3 Ru2 Ru4 C100 -56.11(16)
Ru5 Ru2 Ru4 C100 -2.59(16)
Ru1 Ru2 Ru4 C100 52.25(16)
C9 Ru2 Ru4 Ru3 -171.5(4)
C8 Ru2 Ru4 Ru3 -77.77(17)
C9 Ru2 Ru4 Ru3 177.3(4)
C10 Ru2 Ru4 Ru3 72.9(4)
C100 Ru2 Ru4 Ru3 56.11(16)
Ru5 Ru2 Ru4 Ru3 53.529(13)
Ru1 Ru2 Ru4 Ru3 108.364(15)
C9 Ru2 Ru4 Co1 131.0(4)
C8 Ru2 Ru4 Co1 -135.23(17)
C9 Ru2 Ru4 Co1 119.9(4)
C10 Ru2 Ru4 Co1 15.5(4)
C100 Ru2 Ru4 Co1 -1.34(16)
Ru3 Ru2 Ru4 Co1 -57.456(16)
Ru5 Ru2 Ru4 Co1 -3.927(17)
Ru1 Ru2 Ru4 Co1 50.909(15)
C9 Ru2 Ru4 Ru1 80.1(4)
C8 Ru2 Ru4 Ru1 173.87(17)
C9 Ru2 Ru4 Ru1 69.0(4)
C10 Ru2 Ru4 Ru1 -35.4(4)
C100 Ru2 Ru4 Ru1 -52.25(16)
Ru3 Ru2 Ru4 Ru1 -108.364(15)
Ru5 Ru2 Ru4 Ru1 -54.836(13)
C5 Co1 Ru4 C15 -86.1(2)
C100 Co1 Ru4 C15 112.4(2)
C1 Co1 Ru4 C15 125.6(3)
C4 Co1 Ru4 C15 13.3(2)
Ru1 Co1 Ru4 C15 53.86(16)
Ru5 Co1 Ru4 C15 115.25(16)
Ru3 Co1 Ru4 C15 169.08(16)
C5 Co1 Ru4 C14 94.6(3)
C100 Co1 Ru4 C14 -67.0(4)
C1 Co1 Ru4 C14 -53.8(4)
C4 Co1 Ru4 C14 -166.0(3)
Ru1 Co1 Ru4 C14 -125.5(3)
Ru5 Co1 Ru4 C14 -64.1(3)
Ru3 Co1 Ru4 C14 -10.2(3)
C5 Co1 Ru4 C16 1.2(2)
C100 Co1 Ru4 C16 -160.3(2)
C1 Co1 Ru4 C16 -147.1(3)
C4 Co1 Ru4 C16 100.7(2)
Ru1 Co1 Ru4 C16 141.20(15)
Ru5 Co1 Ru4 C16 -157.41(15)
Ru3 Co1 Ru4 C16 -103.58(15)
C5 Co1 Ru4 C100 161.5(2)
C1 Co1 Ru4 C100 13.2(3)
C4 Co1 Ru4 C100 -99.0(2)
Ru1 Co1 Ru4 C100 -58.51(18)
Ru5 Co1 Ru4 C100 2.88(18)
Ru3 Co1 Ru4 C100 56.71(18)
C5 Co1 Ru4 Ru3 104.83(17)
C100 Co1 Ru4 Ru3 -56.71(18)
C1 Co1 Ru4 Ru3 -43.5(2)
C4 Co1 Ru4 Ru3 -155.75(13)
Ru1 Co1 Ru4 Ru3 -115.217(18)
Ru5 Co1 Ru4 Ru3 -53.827(16)
C5 Co1 Ru4 Ru2 163.00(16)
C100 Co1 Ru4 Ru2 1.46(18)
C1 Co1 Ru4 Ru2 14.6(2)
C4 Co1 Ru4 Ru2 -97.58(13)
Ru1 Co1 Ru4 Ru2 -57.050(14)
Ru5 Co1 Ru4 Ru2 4.339(18)
Ru3 Co1 Ru4 Ru2 58.166(14)
C5 Co1 Ru4 Ru1 -139.95(17)
C100 Co1 Ru4 Ru1 58.51(18)
C1 Co1 Ru4 Ru1 71.7(2)
C4 Co1 Ru4 Ru1 -40.53(13)
Ru5 Co1 Ru4 Ru1 61.390(16)
Ru3 Co1 Ru4 Ru1 115.217(18)
C7 Ru1 Ru4 C15 111.7(8)
C6 Ru1 Ru4 C15 -0.17(19)
C100 Ru1 Ru4 C15 172.1(2)
C4 Ru1 Ru4 C15 -96.01(19)
Co1 Ru1 Ru4 C15 -134.48(14)
Ru5 Ru1 Ru4 C15 172.96(14)
Ru2 Ru1 Ru4 C15 118.18(14)
C7 Ru1 Ru4 C14 31.2(8)
C6 Ru1 Ru4 C14 -80.7(2)
C100 Ru1 Ru4 C14 91.6(3)
C4 Ru1 Ru4 C14 -176.5(2)
Co1 Ru1 Ru4 C14 145.0(2)
Ru5 Ru1 Ru4 C14 92.4(2)
Ru2 Ru1 Ru4 C14 37.6(2)
C7 Ru1 Ru4 C16 -158.1(8)
C6 Ru1 Ru4 C16 90.0(2)
C100 Ru1 Ru4 C16 -97.7(2)
C4 Ru1 Ru4 C16 -5.8(2)
Co1 Ru1 Ru4 C16 -44.30(17)
Ru5 Ru1 Ru4 C16 -96.86(16)
Ru2 Ru1 Ru4 C16 -151.64(16)
C7 Ru1 Ru4 C100 -60.4(8)
C6 Ru1 Ru4 C100 -172.3(2)
C4 Ru1 Ru4 C100 91.9(2)
Co1 Ru1 Ru4 C100 53.42(17)
Ru5 Ru1 Ru4 C100 0.85(17)
Ru2 Ru1 Ru4 C100 -53.92(17)
C7 Ru1 Ru4 Ru3 -62.3(8)
C6 Ru1 Ru4 Ru3 -174.20(14)
C100 Ru1 Ru4 Ru3 -1.91(17)
C4 Ru1 Ru4 Ru3 89.97(13)
Co1 Ru1 Ru4 Ru3 51.504(16)
Ru5 Ru1 Ru4 Ru3 -1.063(13)
Ru2 Ru1 Ru4 Ru3 -55.839(13)
C7 Ru1 Ru4 Ru2 -6.5(8)
C6 Ru1 Ru4 Ru2 -118.36(14)
C100 Ru1 Ru4 Ru2 53.92(17)
C4 Ru1 Ru4 Ru2 145.81(13)
Co1 Ru1 Ru4 Ru2 107.343(18)
Ru5 Ru1 Ru4 Ru2 54.776(13)
C7 Ru1 Ru4 Co1 -113.8(8)
C6 Ru1 Ru4 Co1 134.30(14)
C100 Ru1 Ru4 Co1 -53.42(17)
C4 Ru1 Ru4 Co1 38.46(13)
Ru5 Ru1 Ru4 Co1 -52.567(16)
Ru2 Ru1 Ru4 Co1 -107.343(18)
C5 Co1 Ru5 C2 -36.0(3)
C100 Co1 Ru5 C2 114.5(2)
C1 Co1 Ru5 C2 -60.4(2)
C4 Co1 Ru5 C2 -151.7(2)
Ru1 Co1 Ru5 C2 170.71(18)
Ru3 Co1 Ru5 C2 60.11(18)
Ru4 Co1 Ru5 C2 111.86(18)
C5 Co1 Ru5 C3 83.8(3)
C100 Co1 Ru5 C3 -125.6(2)
C1 Co1 Ru5 C3 59.4(2)
C4 Co1 Ru5 C3 -31.9(2)
Ru1 Co1 Ru5 C3 -69.45(17)
Ru3 Co1 Ru5 C3 179.96(17)
Ru4 Co1 Ru5 C3 -128.29(17)
C5 Co1 Ru5 C100 -150.5(3)
C1 Co1 Ru5 C100 -175.0(2)
C4 Co1 Ru5 C100 93.7(2)
Ru1 Co1 Ru5 C100 56.17(17)
Ru3 Co1 Ru5 C100 -54.43(17)
Ru4 Co1 Ru5 C100 -2.68(17)
C5 Co1 Ru5 C1 24.4(3)
C100 Co1 Ru5 C1 175.0(2)
C4 Co1 Ru5 C1 -91.3(2)
Ru1 Co1 Ru5 C1 -128.87(16)
Ru3 Co1 Ru5 C1 120.54(16)
Ru4 Co1 Ru5 C1 172.29(16)
C5 Co1 Ru5 Ru3 -96.1(2)
C100 Co1 Ru5 Ru3 54.43(17)
C1 Co1 Ru5 Ru3 -120.54(16)
C4 Co1 Ru5 Ru3 148.16(14)
Ru1 Co1 Ru5 Ru3 110.598(18)
Ru4 Co1 Ru5 Ru3 51.752(15)
C5 Co1 Ru5 Ru2 -152.1(2)
C100 Co1 Ru5 Ru2 -1.54(17)
C1 Co1 Ru5 Ru2 -176.51(16)
C4 Co1 Ru5 Ru2 92.18(14)
Ru1 Co1 Ru5 Ru2 54.625(15)
Ru3 Co1 Ru5 Ru2 -55.973(14)
Ru4 Co1 Ru5 Ru2 -4.221(18)
C5 Co1 Ru5 Ru1 153.3(2)
C100 Co1 Ru5 Ru1 -56.17(17)
C1 Co1 Ru5 Ru1 128.87(16)
C4 Co1 Ru5 Ru1 37.56(14)
Ru3 Co1 Ru5 Ru1 -110.598(18)
Ru4 Co1 Ru5 Ru1 -58.845(16)
C11 Ru3 Ru5 C2 173.2(11)
C12 Ru3 Ru5 C2 -68.2(2)
C13 Ru3 Ru5 C2 29.9(2)
C100 Ru3 Ru5 C2 171.0(2)
Ru4 Ru3 Ru5 C2 171.78(14)
Co1 Ru3 Ru5 C2 -136.17(14)
Ru2 Ru3 Ru5 C2 117.71(14)
C11 Ru3 Ru5 C3 129.8(19)
C12 Ru3 Ru5 C3 -111.6(15)
C13 Ru3 Ru5 C3 -13.6(15)
C100 Ru3 Ru5 C3 127.6(15)
Ru4 Ru3 Ru5 C3 128.3(15)
Co1 Ru3 Ru5 C3 -180(100)
Ru2 Ru3 Ru5 C3 74.2(15)
C11 Ru3 Ru5 C100 2.2(11)
C12 Ru3 Ru5 C100 120.8(2)
C13 Ru3 Ru5 C100 -141.1(2)
Ru4 Ru3 Ru5 C100 0.75(16)
Co1 Ru3 Ru5 C100 52.81(16)
Ru2 Ru3 Ru5 C100 -53.31(16)
C11 Ru3 Ru5 C1 -89.3(11)
C12 Ru3 Ru5 C1 29.29(19)
C13 Ru3 Ru5 C1 127.36(19)
C100 Ru3 Ru5 C1 -91.5(2)
Ru4 Ru3 Ru5 C1 -90.77(12)
Co1 Ru3 Ru5 C1 -38.72(12)
Ru2 Ru3 Ru5 C1 -144.84(12)
C11 Ru3 Ru5 Co1 -50.6(11)
C12 Ru3 Ru5 Co1 68.00(15)
C13 Ru3 Ru5 Co1 166.08(15)
C100 Ru3 Ru5 Co1 -52.81(16)
Ru4 Ru3 Ru5 Co1 -52.051(17)
Ru2 Ru3 Ru5 Co1 -106.120(19)
C11 Ru3 Ru5 Ru2 55.5(11)
C12 Ru3 Ru5 Ru2 174.12(15)
C13 Ru3 Ru5 Ru2 -87.80(15)
C100 Ru3 Ru5 Ru2 53.31(16)
Ru4 Ru3 Ru5 Ru2 54.069(12)
Co1 Ru3 Ru5 Ru2 106.120(18)
C11 Ru3 Ru5 Ru1 0.4(11)
C12 Ru3 Ru5 Ru1 118.97(15)
C13 Ru3 Ru5 Ru1 -142.96(15)
C100 Ru3 Ru5 Ru1 -1.84(16)
Ru4 Ru3 Ru5 Ru1 -1.084(14)
Co1 Ru3 Ru5 Ru1 50.967(17)
Ru2 Ru3 Ru5 Ru1 -55.153(12)
C9 Ru2 Ru5 C2 148.0(6)
C8 Ru2 Ru5 C2 -15.2(2)
C9 Ru2 Ru5 C2 136.5(5)
C10 Ru2 Ru5 C2 63.1(2)
C100 Ru2 Ru5 C2 -128.2(2)
Ru4 Ru2 Ru5 C2 -125.50(15)
Ru3 Ru2 Ru5 C2 -71.64(15)
Ru1 Ru2 Ru5 C2 179.15(15)
C9 Ru2 Ru5 C3 45.9(6)
C8 Ru2 Ru5 C3 -117.3(2)
C9 Ru2 Ru5 C3 34.4(5)
C10 Ru2 Ru5 C3 -39.0(2)
C100 Ru2 Ru5 C3 129.7(2)
Ru4 Ru2 Ru5 C3 132.39(15)
Ru3 Ru2 Ru5 C3 -173.76(15)
Ru1 Ru2 Ru5 C3 77.03(15)
C9 Ru2 Ru5 C100 -83.8(6)
C8 Ru2 Ru5 C100 113.0(3)
C9 Ru2 Ru5 C100 -95.3(5)
C10 Ru2 Ru5 C100 -168.7(2)
Ru4 Ru2 Ru5 C100 2.66(17)
Ru3 Ru2 Ru5 C100 56.51(17)
Ru1 Ru2 Ru5 C100 -52.70(17)
C9 Ru2 Ru5 C1 -85.9(6)
C8 Ru2 Ru5 C1 111.0(3)
C9 Ru2 Ru5 C1 -97.3(5)
C10 Ru2 Ru5 C1 -170.8(2)
C100 Ru2 Ru5 C1 -2.0(2)
Ru4 Ru2 Ru5 C1 0.64(17)
Ru3 Ru2 Ru5 C1 54.50(17)
Ru1 Ru2 Ru5 C1 -54.71(17)
C9 Ru2 Ru5 Co1 -82.3(6)
C8 Ru2 Ru5 Co1 114.54(19)
C9 Ru2 Ru5 Co1 -93.7(5)
C10 Ru2 Ru5 Co1 -167.17(16)
C100 Ru2 Ru5 Co1 1.57(17)
Ru4 Ru2 Ru5 Co1 4.227(18)
Ru3 Ru2 Ru5 Co1 58.080(16)
Ru1 Ru2 Ru5 Co1 -51.129(16)
C9 Ru2 Ru5 Ru3 -140.4(6)
C8 Ru2 Ru5 Ru3 56.46(19)
C9 Ru2 Ru5 Ru3 -151.8(5)
C10 Ru2 Ru5 Ru3 134.75(16)
C100 Ru2 Ru5 Ru3 -56.51(17)
Ru4 Ru2 Ru5 Ru3 -53.854(13)
Ru1 Ru2 Ru5 Ru3 -109.209(14)
C9 Ru2 Ru5 Ru1 -31.2(6)
C8 Ru2 Ru5 Ru1 165.67(19)
C9 Ru2 Ru5 Ru1 -42.6(5)
C10 Ru2 Ru5 Ru1 -116.04(16)
C100 Ru2 Ru5 Ru1 52.70(17)
Ru4 Ru2 Ru5 Ru1 55.356(13)
Ru3 Ru2 Ru5 Ru1 109.209(14)
C7 Ru1 Ru5 C2 111.3(10)
C6 Ru1 Ru5 C2 67.6(14)
C100 Ru1 Ru5 C2 -58.2(10)
C4 Ru1 Ru5 C2 -150.9(10)
Co1 Ru1 Ru5 C2 -115.9(10)
Ru4 Ru1 Ru5 C2 -59.0(10)
Ru2 Ru1 Ru5 C2 -5.6(10)
C7 Ru1 Ru5 C3 -4.2(2)
C6 Ru1 Ru5 C3 -47.9(10)
C100 Ru1 Ru5 C3 -173.7(2)
C4 Ru1 Ru5 C3 93.59(19)
Co1 Ru1 Ru5 C3 128.63(14)
Ru4 Ru1 Ru5 C3 -174.55(14)
Ru2 Ru1 Ru5 C3 -121.07(14)
C7 Ru1 Ru5 C100 169.5(2)
C6 Ru1 Ru5 C100 125.8(10)
C4 Ru1 Ru5 C100 -92.7(2)
Co1 Ru1 Ru5 C100 -57.68(17)
Ru4 Ru1 Ru5 C100 -0.85(17)
Ru2 Ru1 Ru5 C100 52.62(17)
C7 Ru1 Ru5 C1 -98.4(2)
C6 Ru1 Ru5 C1 -142.1(10)
C100 Ru1 Ru5 C1 92.1(2)
C4 Ru1 Ru5 C1 -0.61(18)
Co1 Ru1 Ru5 C1 34.43(12)
Ru4 Ru1 Ru5 C1 91.26(12)
Ru2 Ru1 Ru5 C1 144.73(12)
C7 Ru1 Ru5 Co1 -132.84(16)
C6 Ru1 Ru5 Co1 -176.5(10)
C100 Ru1 Ru5 Co1 57.68(17)
C4 Ru1 Ru5 Co1 -35.04(13)
Ru4 Ru1 Ru5 Co1 56.825(18)
Ru2 Ru1 Ru5 Co1 110.30(2)
C7 Ru1 Ru5 Ru3 171.39(16)
C6 Ru1 Ru5 Ru3 127.7(10)
C100 Ru1 Ru5 Ru3 1.91(17)
C4 Ru1 Ru5 Ru3 -90.81(13)
Co1 Ru1 Ru5 Ru3 -55.769(18)
Ru4 Ru1 Ru5 Ru3 1.056(13)
Ru2 Ru1 Ru5 Ru3 54.527(13)
C7 Ru1 Ru5 Ru2 116.86(16)
C6 Ru1 Ru5 Ru2 73.2(10)
C100 Ru1 Ru5 Ru2 -52.62(17)
C4 Ru1 Ru5 Ru2 -145.34(13)
Co1 Ru1 Ru5 Ru2 -110.30(2)
Ru4 Ru1 Ru5 Ru2 -53.471(12)
P2 N1 P1 C17 88.5(4)
P2 N1 P1 C23 -34.2(4)
P2 N1 P1 C29 -152.5(3)
P1 N1 P2 C41 -142.2(3)
P1 N1 P2 C47 -21.9(4)
P1 N1 P2 C35 101.2(4)
C5 Co1 C1 O1 14.9(5)
C100 Co1 C1 O1 176.2(5)
C4 Co1 C1 O1 -81.9(5)
Ru1 Co1 C1 O1 -132.8(5)
Ru5 Co1 C1 O1 -179.9(6)
Ru3 Co1 C1 O1 130.2(5)
Ru4 Co1 C1 O1 166.7(4)
C5 Co1 C1 Ru5 -165.28(18)
C100 Co1 C1 Ru5 -3.91(18)
C4 Co1 C1 Ru5 97.95(17)
Ru1 Co1 C1 Ru5 47.03(12)
Ru3 Co1 C1 Ru5 -49.91(11)
Ru4 Co1 C1 Ru5 -13.4(3)
C2 Ru5 C1 O1 -44.5(6)
C3 Ru5 C1 O1 45.8(5)
C100 Ru5 C1 O1 -176.6(5)
Co1 Ru5 C1 O1 179.9(6)
Ru3 Ru5 C1 O1 -130.6(5)
Ru2 Ru5 C1 O1 -175.2(4)
Ru1 Ru5 C1 O1 139.6(5)
C2 Ru5 C1 Co1 135.65(17)
C3 Ru5 C1 Co1 -134.06(17)
C100 Ru5 C1 Co1 3.54(16)
Ru3 Ru5 C1 Co1 49.53(11)
Ru2 Ru5 C1 Co1 4.9(2)
Ru1 Ru5 C1 Co1 -40.25(11)
C3 Ru5 C2 O2 -146(100)
C100 Ru5 C2 O2 47(90)
C1 Ru5 C2 O2 -51(90)
Co1 Ru5 C2 O2 -12(90)
Ru3 Ru5 C2 O2 38(90)
Ru2 Ru5 C2 O2 93(90)
Ru1 Ru5 C2 O2 99(90)
C2 Ru5 C3 O3 32(7)
C100 Ru5 C3 O3 -162(7)
C1 Ru5 C3 O3 -65(7)
Co1 Ru5 C3 O3 -104(7)
Ru3 Ru5 C3 O3 76(7)
Ru2 Ru5 C3 O3 147(7)
Ru1 Ru5 C3 O3 -155(7)
C5 Co1 C4 O4 -12.4(6)
C100 Co1 C4 O4 -175.2(5)
C1 Co1 C4 O4 83.0(5)
Ru1 Co1 C4 O4 -179.1(6)
Ru5 Co1 C4 O4 133.9(5)
Ru3 Co1 C4 O4 -169.1(4)
Ru4 Co1 C4 O4 -129.7(5)
C5 Co1 C4 Ru1 166.76(18)
C100 Co1 C4 Ru1 3.92(18)
C1 Co1 C4 Ru1 -97.92(17)
Ru5 Co1 C4 Ru1 -46.95(13)
Ru3 Co1 C4 Ru1 10.0(3)
Ru4 Co1 C4 Ru1 49.42(11)
C7 Ru1 C4 O4 -54.1(6)
C6 Ru1 C4 O4 34.4(6)
C100 Ru1 C4 O4 175.5(6)
Co1 Ru1 C4 O4 179.1(7)
Ru4 Ru1 C4 O4 131.1(6)
Ru5 Ru1 C4 O4 -140.3(6)
Ru2 Ru1 C4 O4 174.6(5)
C7 Ru1 C4 Co1 126.87(18)
C6 Ru1 C4 Co1 -144.72(17)
C100 Ru1 C4 Co1 -3.57(17)
Ru4 Ru1 C4 Co1 -47.99(11)
Ru5 Ru1 C4 Co1 40.59(11)
Ru2 Ru1 C4 Co1 -4.5(2)
C100 Co1 C5 O5 -130(19)
C1 Co1 C5 O5 -2(19)
C4 Co1 C5 O5 97(19)
Ru1 Co1 C5 O5 114(19)
Ru5 Co1 C5 O5 -21(19)
Ru3 Co1 C5 O5 -97(19)
Ru4 Co1 C5 O5 -164(19)
C7 Ru1 C6 O6 15(75)
C100 Ru1 C6 O6 177(100)
C4 Ru1 C6 O6 -82(75)
Co1 Ru1 C6 O6 -117(75)
Ru4 Ru1 C6 O6 -175(100)
Ru5 Ru1 C6 O6 59(76)
Ru2 Ru1 C6 O6 128(75)
C6 Ru1 C7 O7 10(13)
C100 Ru1 C7 O7 -155(13)
C4 Ru1 C7 O7 105(13)
Co1 Ru1 C7 O7 149(13)
Ru4 Ru1 C7 O7 -103(12)
Ru5 Ru1 C7 O7 -164(13)
Ru2 Ru1 C7 O7 -109(13)
C9 Ru2 C8 O8 -142(13)
C9 Ru2 C8 O8 -130(13)
C10 Ru2 C8 O8 -39(13)
C100 Ru2 C8 O8 85(13)
Ru4 Ru2 C8 O8 129(13)
Ru3 Ru2 C8 O8 72(13)
Ru5 Ru2 C8 O8 26(13)
Ru1 Ru2 C8 O8 150(12)
C9 Ru2 C10 O10 29.5(18)
C8 Ru2 C10 O10 -66.2(17)
C9 Ru2 C10 O10 36.2(18)
C100 Ru2 C10 O10 154.8(17)
Ru4 Ru2 C10 O10 142.1(15)
Ru3 Ru2 C10 O10 -156.1(17)
Ru5 Ru2 C10 O10 163.2(18)
Ru1 Ru2 C10 O10 111.3(17)
C12 Ru3 C11 O11 39(8)
C13 Ru3 C11 O11 -59(8)
C100 Ru3 C11 O11 160(8)
Ru4 Ru3 C11 O11 159(8)
Co1 Ru3 C11 O11 111(8)
Ru5 Ru3 C11 O11 158(7)
Ru2 Ru3 C11 O11 -150(8)
C11 Ru3 C12 O12 -81(4)
C13 Ru3 C12 O12 13(4)
C100 Ru3 C12 O12 148(4)
Ru4 Ru3 C12 O12 -161(4)
Co1 Ru3 C12 O12 160(4)
Ru5 Ru3 C12 O12 107(4)
Ru2 Ru3 C12 O12 118(4)
C11 Ru3 C13 O13 30(25)
C12 Ru3 C13 O13 -64(25)
C100 Ru3 C13 O13 170(100)
Ru4 Ru3 C13 O13 107(24)
Co1 Ru3 C13 O13 -134(24)
Ru5 Ru3 C13 O13 -156(25)
Ru2 Ru3 C13 O13 143(25)
C15 Ru4 C14 O14 -10(9)
C16 Ru4 C14 O14 -104(9)
C100 Ru4 C14 O14 124(9)
Ru3 Ru4 C14 O14 161(9)
Ru2 Ru4 C14 O14 101(9)
Co1 Ru4 C14 O14 170(9)
Ru1 Ru4 C14 O14 68(9)
C14 Ru4 C15 O15 -21(4)
C16 Ru4 C15 O15 82(4)
C100 Ru4 C15 O15 -153(4)
Ru3 Ru4 C15 O15 -121(4)
Ru2 Ru4 C15 O15 -104(4)
Co1 Ru4 C15 O15 159(4)
Ru1 Ru4 C15 O15 -160(4)
C15 Ru4 C16 O16 -100(8)
C14 Ru4 C16 O16 -10(8)
C100 Ru4 C16 O16 127(8)
Ru3 Ru4 C16 O16 83(8)
Ru2 Ru4 C16 O16 93(8)
Co1 Ru4 C16 O16 141(8)
Ru1 Ru4 C16 O16 176(100)
N1 P1 C17 C18 12.0(4)
C23 P1 C17 C18 137.3(4)
C29 P1 C17 C18 -105.4(4)
N1 P1 C17 C22 -170.7(4)
C23 P1 C17 C22 -45.4(5)
C29 P1 C17 C22 72.0(5)
C22 C17 C18 C19 1.1(7)
P1 C17 C18 C19 178.5(4)
C17 C18 C19 C20 -1.6(8)
C18 C19 C20 C21 1.2(9)
C19 C20 C21 C22 -0.2(10)
C20 C21 C22 C17 -0.3(9)
C18 C17 C22 C21 -0.1(8)
P1 C17 C22 C21 -177.5(4)
N1 P1 C23 C28 -72.6(4)
C17 P1 C23 C28 162.7(4)
C29 P1 C23 C28 44.7(4)
N1 P1 C23 C24 99.2(4)
C17 P1 C23 C24 -25.5(4)
C29 P1 C23 C24 -143.4(3)
C28 C23 C24 C25 -0.6(6)
P1 C23 C24 C25 -172.3(3)
C23 C24 C25 C26 0.1(7)
C24 C25 C26 C27 0.8(8)
C25 C26 C27 C28 -1.2(9)
C24 C23 C28 C27 0.2(7)
P1 C23 C28 C27 172.2(4)
C26 C27 C28 C23 0.7(8)
N1 P1 C29 C34 -0.7(4)
C17 P1 C29 C34 120.2(4)
C23 P1 C29 C34 -122.3(4)
N1 P1 C29 C30 -177.3(4)
C17 P1 C29 C30 -56.4(4)
C23 P1 C29 C30 61.1(4)
C34 C29 C30 C31 1.7(7)
P1 C29 C30 C31 178.4(4)
C29 C30 C31 C32 -0.9(8)
C30 C31 C32 C33 0.3(8)
C31 C32 C33 C34 -0.7(8)
C30 C29 C34 C33 -2.1(7)
P1 C29 C34 C33 -178.8(4)
C32 C33 C34 C29 1.6(8)
N1 P2 C35 C40 1.4(5)
C41 P2 C35 C40 -115.1(4)
C47 P2 C35 C40 128.6(4)
N1 P2 C35 C36 178.0(4)
C41 P2 C35 C36 61.5(5)
C47 P2 C35 C36 -54.8(5)
C40 C35 C36 C37 -0.3(8)
P2 C35 C36 C37 -177.0(5)
C35 C36 C37 C38 0.0(10)
C36 C37 C38 C39 0.5(11)
C37 C38 C39 C40 -0.7(10)
C36 C35 C40 C39 0.1(8)
P2 C35 C40 C39 176.7(4)
C38 C39 C40 C35 0.4(9)
N1 P2 C41 C46 -23.7(4)
C47 P2 C41 C46 -148.4(4)
C35 P2 C41 C46 95.4(4)
N1 P2 C41 C42 160.8(4)
C47 P2 C41 C42 36.1(4)
C35 P2 C41 C42 -80.0(4)
C46 C41 C42 C43 0.4(7)
P2 C41 C42 C43 175.8(4)
C41 C42 C43 C44 0.2(8)
C42 C43 C44 C45 -0.8(8)
C43 C44 C45 C46 0.9(8)
C42 C41 C46 C45 -0.3(7)
P2 C41 C46 C45 -175.8(4)
C44 C45 C46 C41 -0.4(7)
N1 P2 C47 C52 103.3(4)
C41 P2 C47 C52 -137.1(4)
C35 P2 C47 C52 -21.4(4)
N1 P2 C47 C48 -70.8(4)
C41 P2 C47 C48 48.8(4)
C35 P2 C47 C48 164.5(4)
C52 C47 C48 C49 1.7(7)
P2 C47 C48 C49 176.0(4)
C47 C48 C49 C50 -0.6(7)
C48 C49 C50 C51 0.2(8)
C49 C50 C51 C52 -0.8(7)
C48 C47 C52 C51 -2.4(7)
P2 C47 C52 C51 -176.4(3)
C50 C51 C52 C47 1.9(7)
C5 Co1 C100 Ru2 170(4)
C1 Co1 C100 Ru2 43(4)
C4 Co1 C100 Ru2 -57(4)
Ru1 Co1 C100 Ru2 -53(4)
Ru5 Co1 C100 Ru2 40(4)
Ru3 Co1 C100 Ru2 128(4)
Ru4 Co1 C100 Ru2 -144(4)
C5 Co1 C100 Ru1 -136.6(4)
C1 Co1 C100 Ru1 96.39(17)
C4 Co1 C100 Ru1 -3.93(18)
Ru5 Co1 C100 Ru1 92.46(16)
Ru3 Co1 C100 Ru1 -179.2(2)
Ru4 Co1 C100 Ru1 -91.30(16)
C5 Co1 C100 Ru5 130.9(4)
C1 Co1 C100 Ru5 3.93(18)
C4 Co1 C100 Ru5 -96.39(17)
Ru1 Co1 C100 Ru5 -92.46(16)
Ru3 Co1 C100 Ru5 88.32(15)
Ru4 Co1 C100 Ru5 176.2(2)
C5 Co1 C100 Ru4 -45.3(5)
C1 Co1 C100 Ru4 -172.32(16)
C4 Co1 C100 Ru4 87.37(18)
Ru1 Co1 C100 Ru4 91.30(16)
Ru5 Co1 C100 Ru4 -176.2(2)
Ru3 Co1 C100 Ru4 -87.92(18)
C5 Co1 C100 Ru3 42.6(5)
C1 Co1 C100 Ru3 -84.39(18)
C4 Co1 C100 Ru3 175.29(16)
Ru1 Co1 C100 Ru3 179.2(2)
Ru5 Co1 C100 Ru3 -88.32(15)
Ru4 Co1 C100 Ru3 87.92(18)
C9 Ru2 C100 Co1 88(4)
C8 Ru2 C100 Co1 -147(4)
C9 Ru2 C100 Co1 72(4)
C10 Ru2 C100 Co1 -28(4)
Ru4 Ru2 C100 Co1 144(4)
Ru3 Ru2 C100 Co1 -128(4)
Ru5 Ru2 C100 Co1 -39(4)
Ru1 Ru2 C100 Co1 53(4)
C9 Ru2 C100 Ru1 35.7(5)
C8 Ru2 C100 Ru1 160.1(2)
C9 Ru2 C100 Ru1 19.6(5)
C10 Ru2 C100 Ru1 -81.1(2)
Ru4 Ru2 C100 Ru1 91.58(16)
Ru3 Ru2 C100 Ru1 179.3(2)
Ru5 Ru2 C100 Ru1 -92.12(19)
C9 Ru2 C100 Ru5 127.8(5)
C8 Ru2 C100 Ru5 -107.8(2)
C9 Ru2 C100 Ru5 111.7(5)
C10 Ru2 C100 Ru5 11.1(2)
Ru4 Ru2 C100 Ru5 -176.3(2)
Ru3 Ru2 C100 Ru5 -88.53(15)
Ru1 Ru2 C100 Ru5 92.12(19)
C9 Ru2 C100 Ru4 -55.9(5)
C8 Ru2 C100 Ru4 68.5(3)
C9 Ru2 C100 Ru4 -72.0(5)
C10 Ru2 C100 Ru4 -172.64(17)
Ru3 Ru2 C100 Ru4 87.76(17)
Ru5 Ru2 C100 Ru4 176.3(2)
Ru1 Ru2 C100 Ru4 -91.58(16)
C9 Ru2 C100 Ru3 -143.6(5)
C8 Ru2 C100 Ru3 -19.3(3)
C9 Ru2 C100 Ru3 -159.8(5)
C10 Ru2 C100 Ru3 99.6(2)
Ru4 Ru2 C100 Ru3 -87.76(17)
Ru5 Ru2 C100 Ru3 88.53(15)
Ru1 Ru2 C100 Ru3 -179.3(2)
C7 Ru1 C100 Co1 -98.7(3)
C6 Ru1 C100 Co1 105.8(3)
C4 Ru1 C100 Co1 3.72(17)
Ru4 Ru1 C100 Co1 93.70(17)
Ru5 Ru1 C100 Co1 -85.08(17)
Ru2 Ru1 C100 Co1 -177.2(2)
C7 Ru1 C100 Ru2 78.5(3)
C6 Ru1 C100 Ru2 -77.0(3)
C4 Ru1 C100 Ru2 -179.08(17)
Co1 Ru1 C100 Ru2 177.2(2)
Ru4 Ru1 C100 Ru2 -89.10(18)
Ru5 Ru1 C100 Ru2 92.13(17)
C7 Ru1 C100 Ru5 -13.7(3)
C6 Ru1 C100 Ru5 -169.2(2)
C4 Ru1 C100 Ru5 88.80(17)
Co1 Ru1 C100 Ru5 85.08(17)
Ru4 Ru1 C100 Ru5 178.8(2)
Ru2 Ru1 C100 Ru5 -92.13(17)
C7 Ru1 C100 Ru4 167.6(2)
C6 Ru1 C100 Ru4 12.1(3)
C4 Ru1 C100 Ru4 -89.98(17)
Co1 Ru1 C100 Ru4 -93.70(17)
Ru5 Ru1 C100 Ru4 -178.8(2)
Ru2 Ru1 C100 Ru4 89.10(18)
C7 Ru1 C100 Ru3 -115(5)
C6 Ru1 C100 Ru3 89(5)
C4 Ru1 C100 Ru3 -13(5)
Co1 Ru1 C100 Ru3 -17(5)
Ru4 Ru1 C100 Ru3 77(5)
Ru5 Ru1 C100 Ru3 -102(5)
Ru2 Ru1 C100 Ru3 166(5)
C2 Ru5 C100 Co1 -104.7(2)
C3 Ru5 C100 Co1 93.9(3)
C1 Ru5 C100 Co1 -3.65(17)
Ru3 Ru5 C100 Co1 -92.74(17)
Ru2 Ru5 C100 Co1 177.8(2)
Ru1 Ru5 C100 Co1 84.60(16)
C2 Ru5 C100 Ru2 77.5(3)
C3 Ru5 C100 Ru2 -83.9(3)
C1 Ru5 C100 Ru2 178.58(17)
Co1 Ru5 C100 Ru2 -177.8(2)
Ru3 Ru5 C100 Ru2 89.49(16)
Ru1 Ru5 C100 Ru2 -93.17(18)
C2 Ru5 C100 Ru1 170.67(19)
C3 Ru5 C100 Ru1 9.3(3)
C1 Ru5 C100 Ru1 -88.26(17)
Co1 Ru5 C100 Ru1 -84.60(16)
Ru3 Ru5 C100 Ru1 -177.3(2)
Ru2 Ru5 C100 Ru1 93.17(18)
C2 Ru5 C100 Ru4 -28(4)
C3 Ru5 C100 Ru4 171(3)
C1 Ru5 C100 Ru4 73(4)
Co1 Ru5 C100 Ru4 77(4)
Ru3 Ru5 C100 Ru4 -16(3)
Ru2 Ru5 C100 Ru4 -105(4)
Ru1 Ru5 C100 Ru4 161(4)
C2 Ru5 C100 Ru3 -12.0(3)
C3 Ru5 C100 Ru3 -173.4(2)
C1 Ru5 C100 Ru3 89.09(16)
Co1 Ru5 C100 Ru3 92.74(17)
Ru2 Ru5 C100 Ru3 -89.49(16)
Ru1 Ru5 C100 Ru3 177.3(2)
C15 Ru4 C100 Co1 -94.5(2)
C14 Ru4 C100 Co1 148.59(19)
C16 Ru4 C100 Co1 21.4(2)
Ru3 Ru4 C100 Co1 92.47(18)
Ru2 Ru4 C100 Co1 -178.0(2)
Ru1 Ru4 C100 Co1 -84.89(17)
C15 Ru4 C100 Ru2 83.4(2)
C14 Ru4 C100 Ru2 -33.5(3)
C16 Ru4 C100 Ru2 -160.69(17)
Ru3 Ru4 C100 Ru2 -89.58(16)
Co1 Ru4 C100 Ru2 178.0(2)
Ru1 Ru4 C100 Ru2 93.06(18)
C15 Ru4 C100 Ru1 -9.6(3)
C14 Ru4 C100 Ru1 -126.5(2)
C16 Ru4 C100 Ru1 106.2(2)
Ru3 Ru4 C100 Ru1 177.4(2)
Ru2 Ru4 C100 Ru1 -93.06(18)
Co1 Ru4 C100 Ru1 84.89(17)
C15 Ru4 C100 Ru5 -171(3)
C14 Ru4 C100 Ru5 72(4)
C16 Ru4 C100 Ru5 -55(4)
Ru3 Ru4 C100 Ru5 16(3)
Ru2 Ru4 C100 Ru5 105(4)
Co1 Ru4 C100 Ru5 -77(3)
Ru1 Ru4 C100 Ru5 -161(4)
C15 Ru4 C100 Ru3 173.00(17)
C14 Ru4 C100 Ru3 56.1(2)
C16 Ru4 C100 Ru3 -71.1(2)
Ru2 Ru4 C100 Ru3 89.58(16)
Co1 Ru4 C100 Ru3 -92.47(18)
Ru1 Ru4 C100 Ru3 -177.4(2)
C11 Ru3 C100 Co1 -94.4(3)
C12 Ru3 C100 Co1 17.2(2)
C13 Ru3 C100 Co1 136.8(2)
Ru4 Ru3 C100 Co1 -93.74(17)
Ru5 Ru3 C100 Co1 85.21(17)
Ru2 Ru3 C100 Co1 177.2(2)
C11 Ru3 C100 Ru2 88.4(3)
C12 Ru3 C100 Ru2 -160.04(18)
C13 Ru3 C100 Ru2 -40.4(3)
Ru4 Ru3 C100 Ru2 89.03(17)
Co1 Ru3 C100 Ru2 -177.2(2)
Ru5 Ru3 C100 Ru2 -92.02(16)
C11 Ru3 C100 Ru1 -78(5)
C12 Ru3 C100 Ru1 34(5)
C13 Ru3 C100 Ru1 153(5)
Ru4 Ru3 C100 Ru1 -77(5)
Co1 Ru3 C100 Ru1 17(5)
Ru5 Ru3 C100 Ru1 102(5)
Ru2 Ru3 C100 Ru1 -166(5)
C11 Ru3 C100 Ru5 -179.6(2)
C12 Ru3 C100 Ru5 -68.0(2)
C13 Ru3 C100 Ru5 51.6(3)
Ru4 Ru3 C100 Ru5 -178.9(2)
Co1 Ru3 C100 Ru5 -85.21(17)
Ru2 Ru3 C100 Ru5 92.02(16)
C11 Ru3 C100 Ru4 -0.6(3)
C12 Ru3 C100 Ru4 110.9(2)
C13 Ru3 C100 Ru4 -129.5(2)
Co1 Ru3 C100 Ru4 93.74(17)
Ru5 Ru3 C100 Ru4 178.9(2)
Ru2 Ru3 C100 Ru4 -89.03(17)
C9 Ru2 C9 O9 44(12)
C8 Ru2 C9 O9 -12(13)
C10 Ru2 C9 O9 -108(13)
C100 Ru2 C9 O9 139(13)
Ru4 Ru2 C9 O9 95(13)
Ru3 Ru2 C9 O9 101(13)
Ru5 Ru2 C9 O9 -170(13)
Ru1 Ru2 C9 O9 153(13)
C8 Ru2 C9 O9 171(100)
C9 Ru2 C9 O9 45(43)
C10 Ru2 C9 O9 74(44)
C100 Ru2 C9 O9 -47(44)
Ru4 Ru2 C9 O9 -84(44)
Ru3 Ru2 C9 O9 -97(44)
Ru5 Ru2 C9 O9 4(45)
Ru1 Ru2 C9 O9 -23(44)
